data_7001559
loop_
_publ_author_name
'Mendoza-Espinosa, Daniel'
'Rheingold, Arnold L.'
'Hanna, Tracy A.'

_publ_section_title
;
 Synthesis of bismuth and antimony complexes of the
 &#x201C;larger&#x201D; calix[n]arenes (n = 6--8); from mononuclear to
 tetranuclear complexes
;
_journal_issue 26
_journal_name_full 'Dalton Transactions'
_journal_page_first 5226
_journal_page_last 5238
_journal_paper_doi 10.1039/b903947c
_journal_year 2009
_chemical_formula_moiety 'C154 H188 Bi4 O16,2(C6H14),5.5 (C4 H10 O2)'
_chemical_formula_sum 'C188 H271 Bi4 O27'
_chemical_formula_weight 3799.07
_chemical_name_systematic
;
?
;
_space_group_IT_number 14
_symmetry_cell_setting monoclinic
_symmetry_space_group_name_Hall '-P 2yn'
_symmetry_space_group_name_H-M 'P 1 21/n 1'
_atom_sites_solution_hydrogens geom
_atom_sites_solution_primary direct
_atom_sites_solution_secondary difmap
_audit_creation_method SHELXL-97
_cell_angle_alpha 90.00
_cell_angle_beta 102.4290(10)
_cell_angle_gamma 90.00
_cell_formula_units_Z 4
_cell_length_a 17.5399(13)
_cell_length_b 30.330(2)
_cell_length_c 34.753(3)
_cell_measurement_reflns_used 500
_cell_measurement_temperature 100(2)
_cell_measurement_theta_max 25
_cell_measurement_theta_min 2
_cell_volume 18055(2)
_computing_cell_refinement 'Bruker SMART'
_computing_data_collection 'Bruker SMART'
_computing_data_reduction 'Bruker SAINT'
_computing_molecular_graphics 'Bruker SHELXTL'
_computing_publication_material 'Bruker SHELXTL'
_computing_structure_refinement 'SHELXL-97 (Sheldrick, 1997)'
_computing_structure_solution 'SHELXS-97 (Sheldrick, 1990)'
_diffrn_ambient_temperature 100(2)
_diffrn_detector_area_resol_mean 'not recorded'
_diffrn_measured_fraction_theta_full 1.000
_diffrn_measured_fraction_theta_max 0.934
_diffrn_measurement_device_type 'Bruker SMART APEX CCD Detector'
_diffrn_measurement_method 'phi and omega scans'
_diffrn_radiation_monochromator graphite
_diffrn_radiation_source 'fine-focus sealed tube'
_diffrn_radiation_type MoK\a
_diffrn_radiation_wavelength 0.71073
_diffrn_reflns_av_R_equivalents 0.0954
_diffrn_reflns_av_sigmaI/netI 0.1073
_diffrn_reflns_limit_h_max 23
_diffrn_reflns_limit_h_min -22
_diffrn_reflns_limit_k_max 40
_diffrn_reflns_limit_k_min -40
_diffrn_reflns_limit_l_max 46
_diffrn_reflns_limit_l_min -44
_diffrn_reflns_number 154751
_diffrn_reflns_theta_full 25.00
_diffrn_reflns_theta_max 28.33
_diffrn_reflns_theta_min 0.90
_diffrn_standards_interval_count 'not recorded'
_diffrn_standards_interval_time 'not recorded'
_diffrn_standards_number 'not recorded'
_exptl_absorpt_coefficient_mu 3.951
_exptl_absorpt_correction_T_max 0.627
_exptl_absorpt_correction_T_min 0.519
_exptl_absorpt_correction_type multi-scan
_exptl_absorpt_process_details sadabs
_exptl_crystal_colour Yellow
_exptl_crystal_density_diffrn 1.380
_exptl_crystal_density_method 'not measured'
_exptl_crystal_description Block
_exptl_crystal_F_000 7672
_exptl_crystal_size_max 0.19
_exptl_crystal_size_mid 0.14
_exptl_crystal_size_min 0.12
_refine_diff_density_max 4.342
_refine_diff_density_min -1.955
_refine_diff_density_rms 0.219
_refine_ls_extinction_method none
_refine_ls_goodness_of_fit_ref 1.114
_refine_ls_hydrogen_treatment constr
_refine_ls_matrix_type fullcycle
_refine_ls_number_parameters 1932
_refine_ls_number_reflns 42061
_refine_ls_number_restraints 37
_refine_ls_restrained_S_all 1.114
_refine_ls_R_factor_all 0.1114
_refine_ls_R_factor_gt 0.0775
_refine_ls_shift/su_max 0.010
_refine_ls_shift/su_mean 0.000
_refine_ls_structure_factor_coef Fsqd
_refine_ls_weighting_details 'calc w=1/[\s^2^(Fo^2^)+(0.0459P)^2^+254.2055P] where P=(Fo^2^+2Fc^2^)/3'
_refine_ls_weighting_scheme calc
_refine_ls_wR_factor_gt 0.1625
_refine_ls_wR_factor_ref 0.1734
_reflns_number_gt 30358
_reflns_number_total 42061
_reflns_threshold_expression >2sigma(I)
_cod_data_source_file b903947c.txt
_cod_data_source_block tcu121
_cod_depositor_comments
;
The following automatic conversions were performed:
'_symmetry_cell_setting' value 'Monoclinic' changed to 'monoclinic'
according to '/home/saulius/struct/CIF-dictionaries/cif_core.dic'
dictionary named 'cif_core.dic' version 2.4.1 from 2010-06-29.

Automatic conversion script
Id: cif_fix_enum 1527 2010-12-29 10:47:43Z saulius 
;
_cod_original_sg_symbol_H-M 'P 21/n'
_cod_database_code 7001559

loop_
_symmetry_equiv_pos_as_xyz
'x, y, z'
'-x+1/2, y+1/2, -z+1/2'
'-x, -y, -z'
'x-1/2, -y-1/2, z-1/2'

loop_
_atom_site_label
_atom_site_type_symbol
_atom_site_fract_x
_atom_site_fract_y
_atom_site_fract_z
_atom_site_U_iso_or_equiv
_atom_site_adp_type
_atom_site_occupancy
_atom_site_symmetry_multiplicity
_atom_site_calc_flag
_atom_site_refinement_flags
_atom_site_disorder_assembly
_atom_site_disorder_group
Bi4 Bi 1.08976(2) 0.671596(11) 0.211859(10) 0.013 Uani 1 1 d . . .
O1 O 0.9133(4) 0.5431(2) 0.23618(19) 0.015 Uani 1 1 d . . .
C1 C 0.8648(5) 0.5072(3) 0.2285(3) 0.012 Uani 1 1 d . . .
Bi2 Bi 0.88994(2) 0.680864(11) 0.211865(10) 0.013 Uani 1 1 d . . .
O2 O 0.8504(4) 0.6194(2) 0.17694(19) 0.015 Uani 1 1 d . . .
C2 C 0.8955(5) 0.4647(3) 0.2376(3) 0.018 Uani 1 1 d . . .
Bi1 Bi 0.96602(2) 0.572486(11) 0.190581(10) 0.01257(7) Uani 1 1 d . . .
O3 O 0.8860(4) 0.7152(2) 0.15542(18) 0.0147(14) Uani 1 1 d . . .
C3 C 0.8456(6) 0.4283(3) 0.2301(3) 0.018(2) Uani 1 1 d . . .
H3A H 0.8669 0.3997 0.2361 0.022 Uiso 1 1 calc R . .
Bi3 Bi 0.98933(2) 0.776841(11) 0.180854(10) 0.01310(8) Uani 1 1 d . . .
O4 O 0.9135(4) 0.7991(2) 0.21822(19) 0.0159(14) Uani 1 1 d . . .
C4 C 0.7660(6) 0.4323(3) 0.2142(3) 0.019(2) Uani 1 1 d . . .
O5 O 0.8912(4) 0.6699(2) 0.2968(2) 0.0225(16) Uani 1 1 d . . .
H5A H 0.9077 0.6449 0.3051 0.034 Uiso 1 1 calc R . .
C5 C 0.7374(6) 0.4744(3) 0.2071(3) 0.020(2) Uani 1 1 d . . .
H5B H 0.6827 0.4782 0.1981 0.023 Uiso 1 1 calc R . .
O6 O 0.9396(4) 0.5963(2) 0.3386(2) 0.0232(16) Uani 1 1 d . . .
H6A H 0.9598 0.5761 0.3275 0.035 Uiso 1 1 calc R . .
C6 C 0.7844(5) 0.5117(3) 0.2124(3) 0.016(2) Uani 1 1 d . . .
O7 O 1.0002(4) 0.5313(2) 0.30662(19) 0.0192(15) Uani 1 1 d . . .
H7A H 0.9793 0.5486 0.3202 0.029 Uiso 1 1 calc R . .
C7 C 0.7129(5) 0.3919(3) 0.2083(3) 0.017(2) Uani 1 1 d . . .
O8 O 1.0449(4) 0.6322(2) 0.15905(19) 0.0176(14) Uani 1 1 d . . .
C8 C 0.6716(7) 0.3877(4) 0.2417(4) 0.033(3) Uani 1 1 d . . .
H8A H 0.7101 0.3840 0.2665 0.049 Uiso 1 1 calc R . .
H8B H 0.6370 0.3620 0.2373 0.049 Uiso 1 1 calc R . .
H8C H 0.6407 0.4144 0.2431 0.049 Uiso 1 1 calc R . .
O9 O 1.0980(4) 0.7296(2) 0.1717(2) 0.0172(14) Uani 1 1 d . . .
C9 C 0.7583(6) 0.3492(3) 0.2047(3) 0.026(2) Uani 1 1 d . . .
H9A H 0.7982 0.3447 0.2289 0.039 Uiso 1 1 calc R . .
H9B H 0.7834 0.3515 0.1822 0.039 Uiso 1 1 calc R . .
H9C H 0.7221 0.3241 0.2008 0.039 Uiso 1 1 calc R . .
O10 O 1.0778(4) 0.8124(2) 0.22395(19) 0.0145(14) Uani 1 1 d . . .
C10 C 0.6506(6) 0.3975(4) 0.1698(4) 0.030(3) Uani 1 1 d . . .
H10A H 0.6203 0.4244 0.1714 0.045 Uiso 1 1 calc R . .
H10B H 0.6155 0.3720 0.1661 0.045 Uiso 1 1 calc R . .
H10C H 0.6762 0.3997 0.1475 0.045 Uiso 1 1 calc R . .
O11 O 1.0521(4) 0.8262(2) 0.2941(2) 0.0200(15) Uani 1 1 d . . .
H11A H 1.0815 0.8095 0.3100 0.030 Uiso 1 1 calc R . .
C11 C 0.7494(5) 0.5563(3) 0.1990(3) 0.017(2) Uani 1 1 d . . .
H11B H 0.6947 0.5572 0.2022 0.021 Uiso 1 1 calc R . .
H11C H 0.7788 0.5796 0.2160 0.021 Uiso 1 1 calc R . .
O12 O 1.1365(4) 0.7633(2) 0.3355(2) 0.0220(16) Uani 1 1 d . . .
H12A H 1.1076 0.7817 0.3213 0.033 Uiso 1 1 calc R . .
C12 C 0.7512(6) 0.5657(3) 0.1567(3) 0.018(2) Uani 1 1 d . . .
C13 C 0.7058(6) 0.5408(3) 0.1258(3) 0.018(2) Uani 1 1 d . . .
H13A H 0.6710 0.5192 0.1320 0.022 Uiso 1 1 calc R . .
O13 O 1.1609(4) 0.6896(2) 0.2971(2) 0.0224(16) Uani 1 1 d . . .
H13B H 1.1473 0.7149 0.3028 0.034 Uiso 1 1 calc R . .
C14 C 0.7100(6) 0.5467(3) 0.0866(3) 0.021(2) Uani 1 1 d . . .
O14 O 1.0736(4) 0.5535(2) 0.22962(19) 0.0156(14) Uani 1 1 d . . .
C15 C 0.7615(6) 0.5790(3) 0.0785(3) 0.018(2) Uani 1 1 d . . .
H15A H 0.7656 0.5835 0.0520 0.022 Uiso 1 1 calc R . .
O15 O 0.9873(4) 0.6346(2) 0.22228(18) 0.0136(13) Uani 1 1 d . . .
C16 C 0.8069(5) 0.6046(3) 0.1078(3) 0.017(2) Uani 1 1 d . . .
O16 O 1.0002(4) 0.7188(2) 0.21838(18) 0.0137(13) Uani 1 1 d . . .
C17 C 0.8004(5) 0.5974(3) 0.1478(3) 0.016(2) Uani 1 1 d . . .
O17 O 0.9517(4) 0.8625(2) 0.1513(2) 0.0218(16) Uani 1 1 d . . .
C18 C 0.6553(6) 0.5214(4) 0.0535(3) 0.024(2) Uani 1 1 d . . .
O18 O 0.9215(5) 0.8060(2) 0.0862(2) 0.0277(17) Uani 1 1 d . . .
C19 C 0.6505(8) 0.4729(4) 0.0651(4) 0.049(4) Uani 1 1 d . . .
H19A H 0.6331 0.4710 0.0900 0.074 Uiso 1 1 calc R . .
H19B H 0.7020 0.4593 0.0682 0.074 Uiso 1 1 calc R . .
H19C H 0.6131 0.4575 0.0445 0.074 Uiso 1 1 calc R . .
O19 O 0.9496(4) 0.5297(2) 0.1003(2) 0.0266(17) Uani 1 1 d . . .
C20 C 0.6824(7) 0.5236(4) 0.0147(3) 0.036(3) Uani 1 1 d . . .
H20A H 0.6856 0.5545 0.0069 0.055 Uiso 1 1 calc R . .
H20B H 0.6452 0.5078 -0.0057 0.055 Uiso 1 1 calc R . .
H20C H 0.7340 0.5099 0.0181 0.055 Uiso 1 1 calc R . .
O20 O 0.9770(4) 0.4824(2) 0.17006(19) 0.0163(14) Uani 1 1 d . . .
C21 C 0.5740(7) 0.5420(4) 0.0472(4) 0.040(3) Uani 1 1 d . . .
H21A H 0.5766 0.5730 0.0396 0.060 Uiso 1 1 calc R . .
H21B H 0.5550 0.5402 0.0717 0.060 Uiso 1 1 calc R . .
H21C H 0.5382 0.5260 0.0263 0.060 Uiso 1 1 calc R . .
O21 O 0.7621(6) 0.9604(4) 0.1647(4) 0.069(3) Uani 1 1 d . . .
C22 C 0.8576(5) 0.6414(3) 0.0986(3) 0.016(2) Uani 1 1 d . . .
H22A H 0.8744 0.6350 0.0738 0.020 Uiso 1 1 calc R . .
H22B H 0.9049 0.6441 0.1200 0.020 Uiso 1 1 calc R . .
O22 O 0.8836(12) 1.0203(8) 0.1848(10) 0.235(14) Uani 1 1 d . . .
C23 C 0.8122(6) 0.6844(3) 0.0946(3) 0.0147(19) Uani 1 1 d . . .
O23 O 0.5871(6) 0.8446(3) -0.0658(3) 0.049(2) Uani 1 1 d . . .
C24 C 0.7501(6) 0.6883(3) 0.0624(3) 0.022(2) Uani 1 1 d . . .
H24A H 0.7425 0.6656 0.0430 0.027 Uiso 1 1 calc R . .
O24 O 0.6112(6) 0.8598(3) 0.0171(3) 0.055(3) Uani 1 1 d . . .
C25 C 0.6992(6) 0.7234(4) 0.0572(3) 0.027(2) Uani 1 1 d . . .
O25 O 1.3190(5) 0.8931(3) 0.3307(2) 0.0332(19) Uani 1 1 d . . .
C26 C 0.7130(6) 0.7561(3) 0.0857(3) 0.019(2) Uani 1 1 d . . .
H26A H 0.6790 0.7809 0.0827 0.023 Uiso 1 1 calc R . .
O26 O 1.3948(5) 0.8504(3) 0.2750(3) 0.045(2) Uani 1 1 d . . .
C27 C 0.7745(6) 0.7542(3) 0.1186(3) 0.017(2) Uani 1 1 d . . .
C28 C 0.8245(5) 0.7169(3) 0.1236(3) 0.0130(19) Uani 1 1 d . . .
C29 C 0.6307(7) 0.7256(4) 0.0207(3) 0.039(3) Uani 1 1 d . . .
C30 C 0.5615(7) 0.7508(4) 0.0306(4) 0.039(3) Uani 1 1 d . . .
H30A H 0.5189 0.7521 0.0071 0.059 Uiso 1 1 calc R . .
H30B H 0.5779 0.7808 0.0390 0.059 Uiso 1 1 calc R . .
H30C H 0.5434 0.7356 0.0519 0.059 Uiso 1 1 calc R . .
C31 C 0.6577(8) 0.7488(5) -0.0122(3) 0.056(4) Uani 1 1 d . . .
H31A H 0.6145 0.7504 -0.0353 0.083 Uiso 1 1 calc R . .
H31B H 0.7012 0.7324 -0.0189 0.083 Uiso 1 1 calc R . .
H31C H 0.6750 0.7787 -0.0038 0.083 Uiso 1 1 calc R . .
C32 C 0.6032(9) 0.6788(5) 0.0076(6) 0.083(7) Uani 1 1 d . . .
H32A H 0.5599 0.6806 -0.0156 0.124 Uiso 1 1 calc R . .
H32B H 0.5855 0.6638 0.0290 0.124 Uiso 1 1 calc R . .
H32C H 0.6465 0.6623 0.0008 0.124 Uiso 1 1 calc R . .
C33 C 0.7862(5) 0.7908(3) 0.1481(3) 0.0146(19) Uani 1 1 d . . .
H33A H 0.7458 0.8136 0.1395 0.018 Uiso 1 1 calc R . .
H33B H 0.8378 0.8045 0.1492 0.018 Uiso 1 1 calc R . .
C34 C 0.7817(6) 0.7748(3) 0.1882(3) 0.019(2) Uani 1 1 d . . .
C35 C 0.7114(6) 0.7569(3) 0.1944(3) 0.018(2) Uani 1 1 d . . .
H35A H 0.6675 0.7556 0.1729 0.022 Uiso 1 1 calc R . .
C36 C 0.7042(6) 0.7408(3) 0.2311(3) 0.017(2) Uani 1 1 d . . .
C37 C 0.7696(6) 0.7431(3) 0.2623(3) 0.0146(19) Uani 1 1 d . . .
H37A H 0.7654 0.7322 0.2874 0.018 Uiso 1 1 calc R . .
C38 C 0.8401(6) 0.7607(3) 0.2580(3) 0.017(2) Uani 1 1 d . . .
C39 C 0.8460(5) 0.7775(3) 0.2207(3) 0.0136(19) Uani 1 1 d . . .
C40 C 0.6283(6) 0.7204(4) 0.2384(3) 0.025(2) Uani 1 1 d . . .
C41 C 0.5578(6) 0.7307(4) 0.2056(4) 0.042(3) Uani 1 1 d . . .
H41A H 0.5513 0.7628 0.2030 0.063 Uiso 1 1 calc R . .
H41B H 0.5109 0.7177 0.2120 0.063 Uiso 1 1 calc R . .
H41C H 0.5660 0.7184 0.1808 0.063 Uiso 1 1 calc R . .
C42 C 0.6405(7) 0.6707(4) 0.2433(5) 0.052(4) Uani 1 1 d . . .
H42A H 0.6858 0.6650 0.2648 0.079 Uiso 1 1 calc R . .
H42B H 0.6498 0.6582 0.2188 0.079 Uiso 1 1 calc R . .
H42C H 0.5939 0.6572 0.2496 0.079 Uiso 1 1 calc R . .
C43 C 0.6111(7) 0.7389(5) 0.2765(4) 0.049(4) Uani 1 1 d . . .
H43A H 0.6554 0.7330 0.2984 0.074 Uiso 1 1 calc R . .
H43B H 0.5641 0.7248 0.2818 0.074 Uiso 1 1 calc R . .
H43C H 0.6025 0.7708 0.2737 0.074 Uiso 1 1 calc R . .
C44 C 0.9104(5) 0.7608(3) 0.2920(3) 0.0137(19) Uani 1 1 d . . .
H44A H 0.9279 0.7915 0.2981 0.016 Uiso 1 1 calc R . .
H44B H 0.9536 0.7444 0.2843 0.016 Uiso 1 1 calc R . .
C45 C 0.8921(5) 0.7398(3) 0.3287(3) 0.016(2) Uani 1 1 d . . .
C46 C 0.8769(6) 0.7648(3) 0.3592(3) 0.020(2) Uani 1 1 d . . .
H46A H 0.8892 0.7953 0.3601 0.024 Uiso 1 1 calc R . .
C47 C 0.8443(6) 0.7470(3) 0.3890(3) 0.020(2) Uani 1 1 d . . .
C48 C 0.8218(6) 0.7027(3) 0.3848(3) 0.021(2) Uani 1 1 d . . .
H48A H 0.7962 0.6900 0.4036 0.025 Uiso 1 1 calc R . .
C49 C 0.8354(6) 0.6771(3) 0.3547(3) 0.024(2) Uani 1 1 d . . .
C50 C 0.8742(6) 0.6946(3) 0.3278(3) 0.020(2) Uani 1 1 d . . .
C51 C 0.8301(7) 0.7766(3) 0.4224(3) 0.026(2) Uani 1 1 d . . .
C52 C 0.7662(8) 0.8101(4) 0.4064(4) 0.044(3) Uani 1 1 d . . .
H52A H 0.7813 0.8275 0.3855 0.066 Uiso 1 1 calc R . .
H52B H 0.7591 0.8298 0.4277 0.066 Uiso 1 1 calc R . .
H52C H 0.7172 0.7946 0.3958 0.066 Uiso 1 1 calc R . .
C53 C 0.9041(7) 0.8019(5) 0.4401(4) 0.042(3) Uani 1 1 d . . .
H53A H 0.9199 0.8196 0.4196 0.063 Uiso 1 1 calc R . .
H53B H 0.9458 0.7810 0.4511 0.063 Uiso 1 1 calc R . .
H53C H 0.8944 0.8213 0.4610 0.063 Uiso 1 1 calc R . .
C54 C 0.8067(10) 0.7496(4) 0.4558(4) 0.054(4) Uani 1 1 d . . .
H54A H 0.8478 0.7282 0.4662 0.081 Uiso 1 1 calc R . .
H54B H 0.7576 0.7340 0.4454 0.081 Uiso 1 1 calc R . .
H54C H 0.7997 0.7695 0.4770 0.081 Uiso 1 1 calc R . .
C55 C 0.7992(6) 0.6306(3) 0.3497(3) 0.022(2) Uani 1 1 d . . .
H55A H 0.7455 0.6321 0.3543 0.026 Uiso 1 1 calc R . .
H55B H 0.7955 0.6209 0.3221 0.026 Uiso 1 1 calc R . .
C56 C 0.8443(6) 0.5969(3) 0.3767(3) 0.019(2) Uani 1 1 d . . .
C57 C 0.8160(6) 0.5819(3) 0.4087(3) 0.019(2) Uani 1 1 d . . .
H57A H 0.7682 0.5936 0.4130 0.023 Uiso 1 1 calc R . .
C58 C 0.8550(6) 0.5508(3) 0.4345(3) 0.024(2) Uani 1 1 d . . .
C59 C 0.9252(7) 0.5339(3) 0.4272(3) 0.025(2) Uani 1 1 d . . .
H59A H 0.9527 0.5121 0.4443 0.030 Uiso 1 1 calc R . .
C60 C 0.9556(6) 0.5482(3) 0.3956(3) 0.018(2) Uani 1 1 d . . .
C61 C 0.9148(6) 0.5794(3) 0.3699(3) 0.023(2) Uani 1 1 d . . .
C62 C 0.8220(7) 0.5349(4) 0.4698(3) 0.034(3) Uani 1 1 d . . .
C63 C 0.7979(10) 0.5749(5) 0.4914(4) 0.059(4) Uani 1 1 d . . .
H63A H 0.7771 0.5648 0.5139 0.089 Uiso 1 1 calc R . .
H63B H 0.7577 0.5917 0.4733 0.089 Uiso 1 1 calc R . .
H63C H 0.8434 0.5937 0.5008 0.089 Uiso 1 1 calc R . .
C64 C 0.8792(8) 0.5083(5) 0.4989(4) 0.048(4) Uani 1 1 d . . .
H64A H 0.8953 0.4825 0.4857 0.071 Uiso 1 1 calc R . .
H64B H 0.8548 0.4987 0.5203 0.071 Uiso 1 1 calc R . .
H64C H 0.9251 0.5265 0.5097 0.071 Uiso 1 1 calc R . .
C65 C 0.7501(8) 0.5068(5) 0.4530(5) 0.063(5) Uani 1 1 d . . .
H65A H 0.7657 0.4811 0.4393 0.095 Uiso 1 1 calc R . .
H65B H 0.7122 0.5244 0.4343 0.095 Uiso 1 1 calc R . .
H65C H 0.7262 0.4967 0.4745 0.095 Uiso 1 1 calc R . .
C66 C 1.0319(6) 0.5293(3) 0.3892(3) 0.020(2) Uani 1 1 d . . .
H66A H 1.0661 0.5227 0.4152 0.024 Uiso 1 1 calc R . .
H66B H 1.0585 0.5518 0.3762 0.024 Uiso 1 1 calc R . .
C67 C 1.0211(6) 0.4874(3) 0.3642(3) 0.015(2) Uani 1 1 d . . .
C68 C 1.0279(6) 0.4459(3) 0.3813(3) 0.021(2) Uani 1 1 d . . .
H68A H 1.0392 0.4439 0.4093 0.025 Uiso 1 1 calc R . .
C69 C 1.0190(5) 0.4072(3) 0.3597(3) 0.017(2) Uani 1 1 d . . .
C70 C 1.0030(6) 0.4119(3) 0.3185(3) 0.019(2) Uani 1 1 d . . .
H70A H 0.9948 0.3860 0.3028 0.022 Uiso 1 1 calc R . .
C71 C 0.9982(5) 0.4541(3) 0.2986(3) 0.019(2) Uani 1 1 d . . .
C72 C 1.0055(6) 0.4903(3) 0.3230(3) 0.018(2) Uani 1 1 d . . .
C73 C 1.0247(7) 0.3609(3) 0.3775(3) 0.026(2) Uani 1 1 d . . .
C74 C 1.0468(8) 0.3617(4) 0.4221(3) 0.035(3) Uani 1 1 d . . .
H74A H 1.0074 0.3784 0.4322 0.053 Uiso 1 1 calc R . .
H74B H 1.0978 0.3759 0.4306 0.053 Uiso 1 1 calc R . .
H74C H 1.0493 0.3315 0.4322 0.053 Uiso 1 1 calc R . .
C75 C 1.0876(7) 0.3344(4) 0.3625(3) 0.031(3) Uani 1 1 d . . .
H75A H 1.1379 0.3495 0.3702 0.046 Uiso 1 1 calc R . .
H75B H 1.0729 0.3319 0.3338 0.046 Uiso 1 1 calc R . .
H75C H 1.0918 0.3048 0.3742 0.046 Uiso 1 1 calc R . .
C76 C 0.9453(7) 0.3375(4) 0.3655(3) 0.032(3) Uani 1 1 d . . .
H76A H 0.9057 0.3546 0.3750 0.048 Uiso 1 1 calc R . .
H76B H 0.9491 0.3079 0.3771 0.048 Uiso 1 1 calc R . .
H76C H 0.9306 0.3352 0.3367 0.048 Uiso 1 1 calc R . .
C77 C 0.9804(6) 0.4561(3) 0.2559(3) 0.019(2) Uani 1 1 d . . .
H77A H 0.9959 0.4278 0.2456 0.023 Uiso 1 1 calc R . .
H77B H 1.0123 0.4797 0.2476 0.023 Uiso 1 1 calc R . .
C78 C 1.0789(6) 0.6258(3) 0.1272(3) 0.0151(19) Uani 1 1 d . . .
C79 C 1.1254(6) 0.5879(3) 0.1257(3) 0.017(2) Uani 1 1 d . . .
C80 C 1.1558(5) 0.5801(3) 0.0928(3) 0.018(2) Uani 1 1 d . . .
H80A H 1.1865 0.5544 0.0922 0.022 Uiso 1 1 calc R . .
C81 C 1.1431(6) 0.6088(4) 0.0605(3) 0.021(2) Uani 1 1 d . . .
C82 C 1.0975(6) 0.6463(3) 0.0628(3) 0.019(2) Uani 1 1 d . . .
H82A H 1.0873 0.6661 0.0411 0.023 Uiso 1 1 calc R . .
C83 C 1.0665(5) 0.6558(3) 0.0954(3) 0.016(2) Uani 1 1 d . . .
C84 C 1.1766(7) 0.5984(4) 0.0245(3) 0.028(2) Uani 1 1 d . . .
C85 C 1.2650(7) 0.5906(4) 0.0374(4) 0.040(3) Uani 1 1 d . . .
H85A H 1.2750 0.5674 0.0574 0.060 Uiso 1 1 calc R . .
H85B H 1.2906 0.6179 0.0485 0.060 Uiso 1 1 calc R . .
H85C H 1.2858 0.5817 0.0146 0.060 Uiso 1 1 calc R . .
C86 C 1.1385(8) 0.5565(4) 0.0049(4) 0.044(3) Uani 1 1 d . . .
H86A H 1.0820 0.5610 -0.0036 0.066 Uiso 1 1 calc R . .
H86B H 1.1487 0.5320 0.0237 0.066 Uiso 1 1 calc R . .
H86C H 1.1603 0.5495 -0.0181 0.066 Uiso 1 1 calc R . .
C87 C 1.1623(9) 0.6348(4) -0.0066(4) 0.047(4) Uani 1 1 d . . .
H87A H 1.1060 0.6402 -0.0151 0.071 Uiso 1 1 calc R . .
H87B H 1.1833 0.6258 -0.0293 0.071 Uiso 1 1 calc R . .
H87C H 1.1883 0.6620 0.0047 0.071 Uiso 1 1 calc R . .
C88 C 1.0228(6) 0.6987(3) 0.0961(3) 0.0147(19) Uani 1 1 d . . .
H88A H 0.9841 0.7023 0.0710 0.018 Uiso 1 1 calc R . .
H88B H 0.9944 0.6981 0.1178 0.018 Uiso 1 1 calc R . .
C89 C 1.0785(5) 0.7368(3) 0.1018(3) 0.0142(19) Uani 1 1 d . . .
C90 C 1.0938(6) 0.7605(3) 0.0698(3) 0.021(2) Uani 1 1 d . . .
H90A H 1.0672 0.7523 0.0440 0.025 Uiso 1 1 calc R . .
C91 C 1.1457(6) 0.7952(3) 0.0739(3) 0.022(2) Uani 1 1 d . . .
C92 C 1.1836(6) 0.8063(3) 0.1126(3) 0.020(2) Uani 1 1 d . . .
H92A H 1.2197 0.8300 0.1161 0.024 Uiso 1 1 calc R . .
C93 C 1.1714(6) 0.7844(3) 0.1461(3) 0.018(2) Uani 1 1 d . . .
C94 C 1.1175(5) 0.7488(3) 0.1392(3) 0.0148(19) Uani 1 1 d . . .
C95 C 1.1621(7) 0.8206(4) 0.0385(3) 0.029(3) Uani 1 1 d . . .
C96 C 1.1094(9) 0.8063(5) -0.0007(4) 0.060(5) Uani 1 1 d . . .
H96A H 1.1165 0.7747 -0.0047 0.090 Uiso 1 1 calc R . .
H96B H 1.1234 0.8230 -0.0223 0.090 Uiso 1 1 calc R . .
H96C H 1.0548 0.8121 0.0000 0.090 Uiso 1 1 calc R . .
C97 C 1.1504(9) 0.8705(4) 0.0445(4) 0.047(4) Uani 1 1 d . . .
H97A H 1.1601 0.8868 0.0217 0.071 Uiso 1 1 calc R . .
H97B H 1.1869 0.8805 0.0684 0.071 Uiso 1 1 calc R . .
H97C H 1.0967 0.8759 0.0473 0.071 Uiso 1 1 calc R . .
C98 C 1.2467(7) 0.8132(4) 0.0358(3) 0.033(3) Uani 1 1 d . . .
H98A H 1.2553 0.7817 0.0320 0.050 Uiso 1 1 calc R . .
H98B H 1.2814 0.8232 0.0602 0.050 Uiso 1 1 calc R . .
H98C H 1.2576 0.8299 0.0134 0.050 Uiso 1 1 calc R . .
C99 C 1.2099(6) 0.7991(3) 0.1866(3) 0.017(2) Uani 1 1 d . . .
H99A H 1.2670 0.8002 0.1888 0.020 Uiso 1 1 calc R . .
H99B H 1.1993 0.7772 0.2060 0.020 Uiso 1 1 calc R . .
C100 C 1.1815(5) 0.8441(3) 0.1967(3) 0.0145(19) Uani 1 1 d . . .
C101 C 1.2212(5) 0.8812(3) 0.1882(3) 0.0129(19) Uiso 1 1 d . . .
H10D H 1.2669 0.8778 0.1779 0.015 Uiso 1 1 calc R . .
C102 C 1.1945(6) 0.9243(3) 0.1948(3) 0.016(2) Uani 1 1 d . . .
C103 C 1.1295(5) 0.9269(3) 0.2115(3) 0.019(2) Uani 1 1 d . . .
H10E H 1.1117 0.9555 0.2166 0.023 Uiso 1 1 calc R . .
C104 C 1.0891(5) 0.8913(3) 0.2213(3) 0.0135(19) Uani 1 1 d . . .
C105 C 1.1158(5) 0.8492(3) 0.2133(3) 0.0136(19) Uani 1 1 d . . .
C106 C 1.2423(6) 0.9646(3) 0.1866(3) 0.021(2) Uani 1 1 d . . .
C107 C 1.2713(7) 0.9591(4) 0.1489(3) 0.033(3) Uani 1 1 d . . .
H10F H 1.3014 0.9852 0.1447 0.049 Uiso 1 1 calc R . .
H10G H 1.2266 0.9556 0.1267 0.049 Uiso 1 1 calc R . .
H10H H 1.3046 0.9329 0.1510 0.049 Uiso 1 1 calc R . .
C108 C 1.1934(6) 1.0066(3) 0.1837(3) 0.027(2) Uani 1 1 d . . .
H10I H 1.2247 1.0318 0.1784 0.040 Uiso 1 1 calc R . .
H10J H 1.1770 1.0114 0.2086 0.040 Uiso 1 1 calc R . .
H10K H 1.1472 1.0037 0.1623 0.040 Uiso 1 1 calc R . .
C109 C 1.3108(6) 0.9704(3) 0.2203(3) 0.020(2) Uani 1 1 d . . .
H10L H 1.3416 0.9959 0.2152 0.030 Uiso 1 1 calc R . .
H10M H 1.3434 0.9439 0.2231 0.030 Uiso 1 1 calc R . .
H10N H 1.2923 0.9754 0.2446 0.030 Uiso 1 1 calc R . .
C110 C 1.0196(5) 0.8983(3) 0.2395(3) 0.0144(19) Uani 1 1 d . . .
H11D H 0.9847 0.8724 0.2336 0.017 Uiso 1 1 calc R . .
H11E H 0.9903 0.9244 0.2272 0.017 Uiso 1 1 calc R . .
C111 C 1.0412(5) 0.9050(3) 0.2840(3) 0.0128(19) Uani 1 1 d . . .
C112 C 1.0459(5) 0.9467(3) 0.3006(3) 0.016(2) Uani 1 1 d . . .
H11F H 1.0383 0.9718 0.2839 0.019 Uiso 1 1 calc R . .
C113 C 1.0618(6) 0.9526(3) 0.3421(3) 0.023(2) Uani 1 1 d . . .
C114 C 1.0683(6) 0.9164(3) 0.3644(3) 0.021(2) Uani 1 1 d . . .
H11G H 1.0758 0.9200 0.3921 0.025 Uiso 1 1 calc R . .
C115 C 1.0648(6) 0.8740(3) 0.3495(3) 0.020(2) Uani 1 1 d . . .
C116 C 1.0553(6) 0.8687(3) 0.3097(3) 0.020(2) Uani 1 1 d . . .
C117 C 1.0689(6) 1.0003(3) 0.3572(3) 0.027(2) Uani 1 1 d . . .
C118 C 1.1398(7) 1.0230(4) 0.3460(4) 0.033(3) Uani 1 1 d . . .
H11H H 1.1333 1.0230 0.3173 0.049 Uiso 1 1 calc R . .
H11I H 1.1876 1.0069 0.3579 0.049 Uiso 1 1 calc R . .
H11J H 1.1436 1.0534 0.3557 0.049 Uiso 1 1 calc R . .
C119 C 0.9947(7) 1.0269(4) 0.3398(4) 0.035(3) Uani 1 1 d . . .
H11K H 0.9854 1.0264 0.3110 0.053 Uiso 1 1 calc R . .
H11L H 1.0015 1.0575 0.3491 0.053 Uiso 1 1 calc R . .
H11M H 0.9499 1.0138 0.3483 0.053 Uiso 1 1 calc R . .
C120 C 1.0825(7) 1.0016(4) 0.4026(3) 0.034(3) Uani 1 1 d . . .
H12B H 1.1296 0.9848 0.4141 0.050 Uiso 1 1 calc R . .
H12C H 1.0375 0.9887 0.4109 0.050 Uiso 1 1 calc R . .
H12D H 1.0891 1.0323 0.4116 0.050 Uiso 1 1 calc R . .
C121 C 1.0778(6) 0.8343(3) 0.3771(3) 0.020(2) Uani 1 1 d . . .
H12E H 1.0629 0.8422 0.4022 0.024 Uiso 1 1 calc R . .
H12F H 1.0438 0.8098 0.3650 0.024 Uiso 1 1 calc R . .
C122 C 1.1616(6) 0.8194(3) 0.3857(3) 0.018(2) Uani 1 1 d . . .
C123 C 1.2165(6) 0.8407(3) 0.4144(3) 0.022(2) Uani 1 1 d . . .
H12G H 1.1995 0.8639 0.4290 0.027 Uiso 1 1 calc R . .
C124 C 1.2957(6) 0.8295(3) 0.4229(3) 0.018(2) Uani 1 1 d . . .
C125 C 1.3167(6) 0.7940(3) 0.4015(3) 0.020(2) Uani 1 1 d . . .
H12H H 1.3697 0.7848 0.4070 0.024 Uiso 1 1 calc R . .
C126 C 1.2647(6) 0.7720(3) 0.3733(3) 0.022(2) Uani 1 1 d . . .
C127 C 1.1873(6) 0.7851(3) 0.3650(3) 0.019(2) Uani 1 1 d . . .
C128 C 1.3572(7) 0.8543(4) 0.4533(3) 0.029(3) Uani 1 1 d . . .
C129 C 1.3938(8) 0.8236(4) 0.4868(4) 0.044(3) Uani 1 1 d . . .
H12I H 1.4326 0.8398 0.5061 0.066 Uiso 1 1 calc R . .
H12J H 1.4193 0.7990 0.4763 0.066 Uiso 1 1 calc R . .
H12K H 1.3531 0.8122 0.4995 0.066 Uiso 1 1 calc R . .
C130 C 1.3211(8) 0.8931(4) 0.4714(4) 0.044(3) Uani 1 1 d . . .
H13C H 1.2974 0.9137 0.4505 0.066 Uiso 1 1 calc R . .
H13D H 1.3619 0.9083 0.4905 0.066 Uiso 1 1 calc R . .
H13E H 1.2810 0.8821 0.4847 0.066 Uiso 1 1 calc R . .
C131 C 1.4214(7) 0.8717(4) 0.4335(4) 0.036(3) Uani 1 1 d . . .
H13F H 1.3984 0.8917 0.4120 0.054 Uiso 1 1 calc R . .
H13G H 1.4463 0.8469 0.4229 0.054 Uiso 1 1 calc R . .
H13H H 1.4606 0.8876 0.4529 0.054 Uiso 1 1 calc R . .
C132 C 1.2908(6) 0.7346(3) 0.3499(3) 0.019(2) Uani 1 1 d . . .
H13I H 1.3485 0.7334 0.3560 0.023 Uiso 1 1 calc R . .
H13J H 1.2733 0.7411 0.3214 0.023 Uiso 1 1 calc R . .
C133 C 1.2593(6) 0.6896(3) 0.3583(3) 0.022(2) Uani 1 1 d . . .
C134 C 1.2927(6) 0.6670(3) 0.3920(3) 0.023(2) Uani 1 1 d . . .
H13K H 1.3312 0.6816 0.4112 0.028 Uiso 1 1 calc R . .
C135 C 1.2733(6) 0.6242(3) 0.3995(3) 0.021(2) Uani 1 1 d . A .
C136 C 1.2218(6) 0.6032(3) 0.3694(3) 0.018(2) Uani 1 1 d . . .
H13L H 1.2111 0.5729 0.3728 0.022 Uiso 1 1 calc R . .
C137 C 1.1844(5) 0.6235(3) 0.3344(3) 0.017(2) Uani 1 1 d . . .
C138 C 1.2007(6) 0.6689(3) 0.3306(3) 0.019(2) Uani 1 1 d . . .
C139 C 1.3104(6) 0.6013(3) 0.4383(3) 0.033(3) Uani 1 1 d D . .
C140 C 1.3501(19) 0.5587(9) 0.4276(12) 0.071(14) Uiso 0.378(17) 1 d PD A 1
H14A H 1.3671 0.5630 0.4028 0.106 Uiso 0.378(17) 1 calc PR A 1
H14B H 1.3129 0.5342 0.4247 0.106 Uiso 0.378(17) 1 calc PR A 1
H14C H 1.3955 0.5518 0.4487 0.106 Uiso 0.378(17) 1 calc PR A 1
C141 C 1.2460(18) 0.5873(13) 0.4589(12) 0.087(17) Uiso 0.378(17) 1 d PD A 1
H14Q H 1.2525 0.6026 0.4842 0.131 Uiso 0.378(17) 1 calc PR A 1
H14R H 1.2491 0.5554 0.4634 0.131 Uiso 0.378(17) 1 calc PR A 1
H14S H 1.1951 0.5947 0.4423 0.131 Uiso 0.378(17) 1 calc PR A 1
C142 C 1.3726(16) 0.6269(10) 0.4674(9) 0.053(11) Uiso 0.378(17) 1 d PD A 1
H14T H 1.4237 0.6225 0.4608 0.080 Uiso 0.378(17) 1 calc PR A 1
H14U H 1.3744 0.6161 0.4942 0.080 Uiso 0.378(17) 1 calc PR A 1
H14V H 1.3596 0.6583 0.4660 0.080 Uiso 0.378(17) 1 calc PR A 1
C14A C 1.2776(11) 0.5552(5) 0.4414(6) 0.042(6) Uiso 0.622(17) 1 d PD A 2
H14D H 1.2906 0.5363 0.4208 0.063 Uiso 0.622(17) 1 calc PR A 2
H14E H 1.2208 0.5569 0.4381 0.063 Uiso 0.622(17) 1 calc PR A 2
H14F H 1.3005 0.5428 0.4674 0.063 Uiso 0.622(17) 1 calc PR A 2
C14B C 1.2913(11) 0.6289(6) 0.4726(5) 0.039(5) Uiso 0.622(17) 1 d PD A 2
H14N H 1.2346 0.6312 0.4695 0.058 Uiso 0.622(17) 1 calc PR A 2
H14O H 1.3137 0.6585 0.4724 0.058 Uiso 0.622(17) 1 calc PR A 2
H14P H 1.3137 0.6145 0.4978 0.058 Uiso 0.622(17) 1 calc PR A 2
C14C C 1.3983(9) 0.5991(6) 0.4437(6) 0.045(6) Uiso 0.622(17) 1 d PD A 2
H14G H 1.4117 0.5832 0.4216 0.067 Uiso 0.622(17) 1 calc PR A 2
H14H H 1.4205 0.5837 0.4684 0.067 Uiso 0.622(17) 1 calc PR A 2
H14I H 1.4196 0.6291 0.4448 0.067 Uiso 0.622(17) 1 calc PR A 2
C143 C 1.1389(5) 0.5987(3) 0.3013(3) 0.017(2) Uani 1 1 d . . .
H14J H 1.0870 0.6127 0.2929 0.021 Uiso 1 1 calc R . .
H14K H 1.1309 0.5684 0.3101 0.021 Uiso 1 1 calc R . .
C144 C 1.1787(5) 0.5967(3) 0.2658(3) 0.0128(19) Uani 1 1 d . . .
C145 C 1.2508(6) 0.6165(3) 0.2678(3) 0.017(2) Uani 1 1 d . . .
H14L H 1.2772 0.6290 0.2921 0.020 Uiso 1 1 calc R . .
C146 C 1.2858(5) 0.6187(3) 0.2358(3) 0.017(2) Uani 1 1 d . A .
C147 C 1.2469(6) 0.5995(3) 0.2007(3) 0.021(2) Uani 1 1 d . . .
H14M H 1.2685 0.6021 0.1780 0.025 Uiso 1 1 calc R . .
C148 C 1.1778(5) 0.5768(3) 0.1981(2) 0.0091(17) Uani 1 1 d . . .
C149 C 1.1408(5) 0.5752(3) 0.2307(3) 0.017(2) Uani 1 1 d . . .
C150 C 1.3601(6) 0.6459(3) 0.2378(3) 0.032(3) Uani 1 1 d D . .
C151 C 1.4012(15) 0.6595(9) 0.2798(5) 0.020(6) Uiso 0.378(17) 1 d PD A 1
H15Z H 1.3917 0.6909 0.2837 0.030 Uiso 0.378(17) 1 calc PR A 1
H16Y H 1.4575 0.6544 0.2834 0.030 Uiso 0.378(17) 1 calc PR A 1
H16Z H 1.3806 0.6420 0.2989 0.030 Uiso 0.378(17) 1 calc PR A 1
C152 C 1.3318(18) 0.6892(7) 0.2153(8) 0.029(7) Uiso 0.378(17) 1 d PD A 1
H17W H 1.2990 0.6820 0.1895 0.044 Uiso 0.378(17) 1 calc PR A 1
H17X H 1.3770 0.7064 0.2117 0.044 Uiso 0.378(17) 1 calc PR A 1
H17Y H 1.3014 0.7065 0.2305 0.044 Uiso 0.378(17) 1 calc PR A 1
C15A C 1.4126(14) 0.6374(8) 0.2793(5) 0.057(7) Uiso 0.622(17) 1 d PD A 2
H15B H 1.4205 0.6056 0.2834 0.085 Uiso 0.622(17) 1 calc PR A 2
H15C H 1.3872 0.6494 0.2995 0.085 Uiso 0.622(17) 1 calc PR A 2
H15D H 1.4632 0.6519 0.2811 0.085 Uiso 0.622(17) 1 calc PR A 2
C15B C 1.3433(15) 0.6954(6) 0.2351(8) 0.059(7) Uiso 0.622(17) 1 d PD A 2
H15E H 1.3085 0.7021 0.2097 0.089 Uiso 0.622(17) 1 calc PR A 2
H15F H 1.3924 0.7116 0.2374 0.089 Uiso 0.622(17) 1 calc PR A 2
H15G H 1.3182 0.7042 0.2565 0.089 Uiso 0.622(17) 1 calc PR A 2
C153 C 1.4086(7) 0.6289(5) 0.2106(4) 0.050(4) Uani 1 1 d . A .
H15H H 1.3767 0.6273 0.1838 0.074 Uiso 1 1 calc R . .
H15I H 1.4282 0.5995 0.2191 0.074 Uiso 1 1 calc R . .
H15J H 1.4528 0.6489 0.2110 0.074 Uiso 1 1 calc R . .
C154 C 1.1397(6) 0.5558(3) 0.1592(3) 0.0152(19) Uani 1 1 d . . .
H15K H 1.1736 0.5318 0.1532 0.018 Uiso 1 1 calc R . .
H15L H 1.0893 0.5426 0.1616 0.018 Uiso 1 1 calc R . .
C155 C 0.8797(7) 0.7869(4) 0.0502(3) 0.035(3) Uani 1 1 d . . .
H15M H 0.8679 0.7560 0.0547 0.052 Uiso 1 1 calc R . .
H15N H 0.9117 0.7885 0.0303 0.052 Uiso 1 1 calc R . .
H15O H 0.8309 0.8031 0.0408 0.052 Uiso 1 1 calc R . .
C156 C 0.9383(8) 0.8513(3) 0.0804(3) 0.031(3) Uani 1 1 d . . .
H15P H 0.8891 0.8684 0.0731 0.038 Uiso 1 1 calc R . .
H15Q H 0.9670 0.8543 0.0590 0.038 Uiso 1 1 calc R . .
C157 C 0.9873(7) 0.8686(4) 0.1186(3) 0.026(2) Uani 1 1 d . . .
H15R H 1.0384 0.8533 0.1240 0.032 Uiso 1 1 calc R . .
H15S H 0.9971 0.9004 0.1156 0.032 Uiso 1 1 calc R . .
C158 C 0.8904(7) 0.8939(4) 0.1521(4) 0.031(3) Uani 1 1 d . . .
H15T H 0.8675 0.8881 0.1749 0.047 Uiso 1 1 calc R . .
H15U H 0.8499 0.8912 0.1279 0.047 Uiso 1 1 calc R . .
H15V H 0.9120 0.9238 0.1539 0.047 Uiso 1 1 calc R . .
C159 C 0.9592(7) 0.5436(4) 0.0627(3) 0.033(3) Uani 1 1 d . . .
H15W H 0.9800 0.5737 0.0645 0.049 Uiso 1 1 calc R . .
H15X H 0.9086 0.5430 0.0440 0.049 Uiso 1 1 calc R . .
H15Y H 0.9957 0.5238 0.0535 0.049 Uiso 1 1 calc R . .
C160 C 0.9197(6) 0.4865(3) 0.0991(3) 0.025(2) Uani 1 1 d . . .
H16A H 0.9564 0.4656 0.0908 0.030 Uiso 1 1 calc R . .
H16B H 0.8692 0.4849 0.0798 0.030 Uiso 1 1 calc R . .
C161 C 0.9083(6) 0.4744(4) 0.1396(3) 0.022(2) Uani 1 1 d . . .
H16C H 0.8642 0.4916 0.1454 0.027 Uiso 1 1 calc R . .
H16D H 0.8943 0.4427 0.1399 0.027 Uiso 1 1 calc R . .
C162 C 1.0387(7) 0.4527(3) 0.1690(3) 0.029(3) Uani 1 1 d . . .
H16E H 1.0836 0.4599 0.1901 0.043 Uiso 1 1 calc R . .
H16F H 1.0537 0.4551 0.1435 0.043 Uiso 1 1 calc R . .
H16G H 1.0214 0.4225 0.1725 0.043 Uiso 1 1 calc R . .
C163 C 0.6922(9) 0.9368(6) 0.1518(6) 0.078(6) Uani 1 1 d . . .
H16H H 0.7029 0.9099 0.1383 0.117 Uiso 1 1 calc R . .
H16I H 0.6549 0.9552 0.1335 0.117 Uiso 1 1 calc R . .
H16J H 0.6701 0.9291 0.1745 0.117 Uiso 1 1 calc R . .
C164 C 0.7558(10) 0.9993(5) 0.1834(5) 0.065(5) Uani 1 1 d . . .
H16K H 0.7249 0.9942 0.2037 0.078 Uiso 1 1 calc R . .
H16L H 0.7260 1.0203 0.1639 0.078 Uiso 1 1 calc R . .
C165 C 0.830(2) 1.0203(8) 0.2023(8) 0.166(15) Uani 1 1 d . . .
H16M H 0.8183 1.0513 0.2079 0.199 Uiso 1 1 calc R . .
H16X H 0.8487 1.0056 0.2281 0.199 Uiso 1 1 calc R . .
C167 C 0.5610(8) 0.8192(5) -0.1004(4) 0.044(3) Uani 1 1 d . . .
H16N H 0.6043 0.8150 -0.1138 0.067 Uiso 1 1 calc R . .
H16O H 0.5182 0.8347 -0.1180 0.067 Uiso 1 1 calc R . .
H16P H 0.5426 0.7905 -0.0934 0.067 Uiso 1 1 calc R . .
C168 C 0.5278(8) 0.8525(4) -0.0455(4) 0.042(3) Uani 1 1 d . . .
H16Q H 0.5116 0.8244 -0.0350 0.050 Uiso 1 1 calc R . .
H16R H 0.4818 0.8654 -0.0635 0.050 Uiso 1 1 calc R . .
C169 C 0.5578(9) 0.8837(4) -0.0121(4) 0.050(4) Uani 1 1 d . . .
H16S H 0.5844 0.9091 -0.0215 0.060 Uiso 1 1 calc R . .
H16T H 0.5141 0.8951 -0.0010 0.060 Uiso 1 1 calc R . .
C170 C 0.6572(10) 0.8870(5) 0.0458(4) 0.062(4) Uani 1 1 d . . .
H17A H 0.6930 0.8687 0.0649 0.093 Uiso 1 1 calc R . .
H17B H 0.6233 0.9037 0.0595 0.093 Uiso 1 1 calc R . .
H17C H 0.6873 0.9075 0.0331 0.093 Uiso 1 1 calc R . .
C171 C 1.2675(7) 0.9262(4) 0.3392(4) 0.039(3) Uani 1 1 d . . .
H17D H 1.2951 0.9448 0.3609 0.058 Uiso 1 1 calc R . .
H17E H 1.2226 0.9122 0.3469 0.058 Uiso 1 1 calc R . .
H17F H 1.2492 0.9445 0.3158 0.058 Uiso 1 1 calc R . .
C172 C 1.2797(6) 0.8668(4) 0.2992(4) 0.033(3) Uani 1 1 d . . .
H17G H 1.2622 0.8851 0.2753 0.039 Uiso 1 1 calc R . .
H17H H 1.2334 0.8528 0.3060 0.039 Uiso 1 1 calc R . .
C173 C 1.3354(7) 0.8324(4) 0.2918(4) 0.038(3) Uani 1 1 d . . .
H17I H 1.3592 0.8177 0.3169 0.045 Uiso 1 1 calc R . .
H17J H 1.3066 0.8098 0.2737 0.045 Uiso 1 1 calc R . .
C174 C 1.4436(10) 0.8186(5) 0.2639(5) 0.062(5) Uani 1 1 d . . .
H17K H 1.4828 0.8331 0.2520 0.094 Uiso 1 1 calc R . .
H17L H 1.4124 0.7984 0.2448 0.094 Uiso 1 1 calc R . .
H17M H 1.4698 0.8020 0.2872 0.094 Uiso 1 1 calc R . .
C175 C 1.0791(15) 0.8732(10) -0.1063(8) 0.157(13) Uani 1 1 d . . .
H17N H 1.1270 0.8907 -0.0990 0.235 Uiso 1 1 calc R . .
H17O H 1.0478 0.8770 -0.0864 0.235 Uiso 1 1 calc R . .
H17P H 1.0490 0.8831 -0.1320 0.235 Uiso 1 1 calc R . .
C176 C 1.0970(8) 0.8321(6) -0.1084(5) 0.064(5) Uani 1 1 d . . .
H17Q H 1.1499 0.8227 -0.1036 0.076 Uiso 1 1 calc R . .
C177 C 1.0365(11) 0.8024(7) -0.1179(6) 0.089(7) Uani 1 1 d . . .
H17R H 1.0062 0.8079 -0.1449 0.107 Uiso 1 1 calc R . .
H17S H 1.0010 0.8054 -0.0994 0.107 Uiso 1 1 calc R . .
C178 C 1.0697(11) 0.7590(8) -0.1152(6) 0.098(8) Uani 1 1 d . . .
H17T H 1.1102 0.7572 -0.1310 0.117 Uiso 1 1 calc R . .
H17U H 1.0943 0.7520 -0.0874 0.117 Uiso 1 1 calc R . .
C179 C 1.0081(8) 0.7283(6) -0.1298(5) 0.061(4) Uani 1 1 d . . .
H17V H 0.9544 0.7361 -0.1365 0.073 Uiso 1 1 calc R . .
C180 C 1.0359(14) 0.6857(10) -0.1329(7) 0.139(11) Uani 1 1 d . . .
H18A H 0.9919 0.6658 -0.1427 0.209 Uiso 1 1 calc R . .
H18B H 1.0644 0.6756 -0.1070 0.209 Uiso 1 1 calc R . .
H18C H 1.0710 0.6856 -0.1514 0.209 Uiso 1 1 calc R . .
C181 C 0.6196(8) 0.6527(5) 0.1223(5) 0.050(4) Uani 1 1 d . . .
H18D H 0.6666 0.6703 0.1227 0.075 Uiso 1 1 calc R . .
H18E H 0.6147 0.6302 0.1017 0.075 Uiso 1 1 calc R . .
H18F H 0.6236 0.6384 0.1479 0.075 Uiso 1 1 calc R . .
C182 C 0.5536(5) 0.6803(3) 0.1145(3) 0.0130(18) Uiso 1 1 d . . .
H18G H 0.5565 0.7111 0.1101 0.016 Uiso 1 1 calc R . .
C183 C 0.4835(7) 0.6583(4) 0.1138(4) 0.034(3) Uani 1 1 d . . .
H18H H 0.4865 0.6424 0.1389 0.041 Uiso 1 1 calc R . .
H18I H 0.4737 0.6365 0.0921 0.041 Uiso 1 1 calc R . .
C184 C 0.4188(7) 0.6908(4) 0.1080(4) 0.036(3) Uani 1 1 d . . .
H18J H 0.4308 0.7140 0.1284 0.044 Uiso 1 1 calc R . .
H18K H 0.4131 0.7050 0.0818 0.044 Uiso 1 1 calc R . .
C185 C 0.3485(5) 0.6695(3) 0.1104(3) 0.018(2) Uani 1 1 d . . .
H18L H 0.3457 0.6387 0.1145 0.021 Uiso 1 1 calc R . .
C186 C 0.2841(8) 0.6966(5) 0.1064(5) 0.061(4) Uani 1 1 d . . .
H18M H 0.2384 0.6789 0.1086 0.092 Uiso 1 1 calc R . .
H18N H 0.2746 0.7110 0.0806 0.092 Uiso 1 1 calc R . .
H18O H 0.2936 0.7190 0.1272 0.092 Uiso 1 1 calc R . .
C166 C 0.9517(15) 1.0406(8) 0.2023(10) 0.173(15) Uani 1 1 d . . .
H16U H 0.9908 1.0357 0.1864 0.260 Uiso 1 1 calc R . .
H16V H 0.9706 1.0282 0.2287 0.260 Uiso 1 1 calc R . .
H16W H 0.9426 1.0723 0.2043 0.260 Uiso 1 1 calc R . .

loop_
_atom_site_aniso_label
_atom_site_aniso_U_11
_atom_site_aniso_U_22
_atom_site_aniso_U_33
_atom_site_aniso_U_23
_atom_site_aniso_U_13
_atom_site_aniso_U_12
Bi4 0.013 0.009 0.015 0.000 0.002 0.000
O1 0.012 0.015 0.017 -0.002 0.002 0.000
C1 0.015 0.008 0.016 -0.007 0.009 -0.002
Bi2 0.014 0.009 0.015 0.000 0.004 0.000
O2 0.016 0.008 0.021 -0.003 0.006 -0.003
C2 0.006 0.014 0.033 0.000 0.005 -0.003
Bi1 0.01370(16) 0.00926(16) 0.01479(17) -0.00097(13) 0.00316(13) -0.00077(13)
O3 0.018(3) 0.009(3) 0.015(3) 0.004(2) 0.002(3) -0.003(3)
C3 0.027(5) 0.014(5) 0.018(5) 0.000(4) 0.012(4) 0.001(4)
Bi3 0.01332(16) 0.00940(16) 0.01692(17) 0.00110(13) 0.00398(13) -0.00047(13)
O4 0.019(3) 0.012(3) 0.019(4) 0.000(3) 0.009(3) 0.003(3)
C4 0.018(5) 0.018(5) 0.020(5) -0.004(4) 0.006(4) -0.004(4)
O5 0.037(4) 0.012(3) 0.022(4) 0.001(3) 0.013(3) 0.007(3)
C5 0.023(5) 0.017(5) 0.023(5) -0.004(4) 0.016(4) -0.009(4)
O6 0.035(4) 0.012(3) 0.022(4) 0.007(3) 0.005(3) 0.013(3)
C6 0.014(5) 0.016(5) 0.018(5) -0.004(4) 0.006(4) -0.001(4)
O7 0.029(4) 0.013(3) 0.018(4) -0.001(3) 0.007(3) 0.000(3)
C7 0.015(5) 0.006(4) 0.024(5) 0.008(4) -0.009(4) -0.004(4)
O8 0.016(3) 0.018(3) 0.021(4) 0.007(3) 0.008(3) 0.002(3)
C8 0.032(6) 0.021(6) 0.052(8) -0.004(5) 0.022(6) -0.016(5)
O9 0.019(3) 0.012(3) 0.024(4) -0.001(3) 0.010(3) -0.006(3)
C9 0.026(6) 0.017(5) 0.034(6) 0.002(4) 0.004(5) -0.001(4)
O10 0.015(3) 0.010(3) 0.021(4) 0.001(3) 0.009(3) -0.002(3)
C10 0.017(5) 0.021(6) 0.046(7) 0.003(5) -0.006(5) -0.004(4)
O11 0.019(4) 0.012(3) 0.029(4) -0.001(3) 0.004(3) -0.003(3)
C11 0.011(5) 0.018(5) 0.021(5) -0.001(4) 0.000(4) 0.011(4)
O12 0.027(4) 0.015(3) 0.022(4) -0.002(3) -0.001(3) 0.002(3)
C12 0.027(5) 0.012(5) 0.020(5) -0.004(4) 0.012(4) 0.005(4)
C13 0.020(5) 0.012(5) 0.022(5) 0.002(4) 0.004(4) -0.003(4)
O13 0.031(4) 0.007(3) 0.025(4) -0.002(3) -0.003(3) 0.003(3)
C14 0.020(5) 0.013(5) 0.031(6) 0.002(4) 0.008(5) -0.002(4)
O14 0.014(3) 0.014(3) 0.018(4) -0.002(3) 0.004(3) -0.001(3)
C15 0.018(5) 0.021(5) 0.017(5) -0.004(4) 0.008(4) 0.004(4)
O15 0.014(3) 0.009(3) 0.019(3) 0.001(3) 0.005(3) 0.001(3)
C16 0.009(4) 0.016(5) 0.028(6) -0.002(4) 0.009(4) 0.005(4)
O16 0.016(3) 0.011(3) 0.014(3) 0.001(2) 0.004(3) -0.003(3)
C17 0.010(4) 0.013(5) 0.023(5) -0.007(4) -0.001(4) 0.005(4)
O17 0.025(4) 0.018(4) 0.026(4) 0.001(3) 0.012(3) 0.004(3)
C18 0.021(5) 0.034(6) 0.017(5) -0.012(4) 0.006(4) -0.010(5)
O18 0.037(5) 0.023(4) 0.019(4) 0.006(3) 0.000(3) 0.002(3)
C19 0.059(9) 0.029(7) 0.049(8) -0.009(6) -0.010(7) -0.027(6)
O19 0.034(4) 0.020(4) 0.023(4) -0.002(3) 0.000(3) -0.003(3)
C20 0.033(7) 0.050(8) 0.024(6) -0.008(5) 0.003(5) -0.011(6)
O20 0.016(3) 0.012(3) 0.020(4) -0.006(3) 0.003(3) -0.001(3)
C21 0.022(6) 0.053(8) 0.041(8) -0.012(6) -0.001(5) -0.008(6)
O21 0.042(6) 0.067(7) 0.106(9) -0.042(7) 0.035(6) -0.001(5)
C22 0.014(5) 0.018(5) 0.018(5) -0.004(4) 0.004(4) -0.004(4)
O22 0.129(17) 0.17(2) 0.39(4) -0.15(2) 0.03(2) -0.081(15)
C23 0.018(5) 0.010(4) 0.016(5) 0.002(4) 0.004(4) -0.002(4)
O23 0.060(6) 0.047(6) 0.041(5) -0.008(4) 0.012(5) -0.011(5)
C24 0.032(6) 0.013(5) 0.019(5) 0.001(4) -0.001(4) 0.001(4)
O24 0.073(7) 0.045(6) 0.043(6) 0.004(4) 0.002(5) -0.011(5)
C25 0.030(6) 0.037(6) 0.014(5) 0.002(5) 0.004(5) 0.003(5)
O25 0.029(4) 0.035(5) 0.037(5) -0.006(4) 0.009(4) 0.006(4)
C26 0.020(5) 0.017(5) 0.018(5) -0.001(4) -0.003(4) 0.007(4)
O26 0.056(6) 0.028(5) 0.059(6) 0.012(4) 0.029(5) 0.005(4)
C27 0.015(5) 0.015(5) 0.020(5) 0.002(4) 0.004(4) -0.001(4)
C28 0.016(5) 0.012(4) 0.011(4) 0.007(3) 0.002(4) -0.006(4)
C29 0.043(7) 0.038(7) 0.025(6) -0.005(5) -0.014(5) 0.014(6)
C30 0.027(6) 0.042(8) 0.040(7) 0.007(6) -0.013(6) 0.006(6)
C31 0.053(9) 0.093(12) 0.015(6) 0.002(7) -0.007(6) 0.037(8)
C32 0.055(10) 0.045(9) 0.117(15) -0.042(10) -0.052(10) 0.026(8)
C33 0.010(4) 0.015(5) 0.020(5) 0.001(4) 0.005(4) 0.003(4)
C34 0.027(5) 0.016(5) 0.014(5) -0.010(4) 0.004(4) 0.011(4)
C35 0.017(5) 0.018(5) 0.018(5) -0.001(4) 0.000(4) -0.006(4)
C36 0.021(5) 0.010(4) 0.022(5) 0.001(4) 0.010(4) 0.001(4)
C37 0.022(5) 0.011(4) 0.015(5) -0.002(4) 0.012(4) 0.003(4)
C38 0.017(5) 0.013(5) 0.021(5) -0.005(4) 0.001(4) 0.000(4)
C39 0.018(5) 0.007(4) 0.016(5) -0.003(3) 0.004(4) 0.008(4)
C40 0.023(5) 0.027(6) 0.026(6) 0.009(5) 0.011(5) 0.000(5)
C41 0.011(5) 0.052(8) 0.058(9) 0.014(7) -0.003(5) -0.009(5)
C42 0.027(7) 0.039(8) 0.092(12) 0.015(8) 0.015(7) -0.014(6)
C43 0.030(7) 0.079(11) 0.048(8) -0.015(7) 0.029(6) -0.023(7)
C44 0.011(4) 0.009(4) 0.023(5) 0.000(4) 0.008(4) -0.001(4)
C45 0.015(5) 0.021(5) 0.011(5) -0.008(4) 0.002(4) 0.001(4)
C46 0.022(5) 0.015(5) 0.023(5) -0.010(4) 0.006(4) -0.002(4)
C47 0.027(6) 0.023(5) 0.010(5) 0.004(4) 0.005(4) 0.007(4)
C48 0.016(5) 0.031(6) 0.016(5) 0.004(4) 0.006(4) -0.001(4)
C49 0.028(6) 0.025(6) 0.017(5) 0.003(4) 0.005(4) -0.004(5)
C50 0.023(5) 0.022(5) 0.014(5) 0.006(4) 0.001(4) 0.005(4)
C51 0.037(6) 0.019(5) 0.022(6) -0.002(4) 0.006(5) 0.004(5)
C52 0.045(8) 0.049(8) 0.040(8) -0.009(6) 0.015(6) 0.027(7)
C53 0.035(7) 0.062(9) 0.027(7) -0.015(6) 0.001(6) -0.012(6)
C54 0.090(12) 0.037(8) 0.045(8) -0.002(6) 0.034(8) 0.008(8)
C55 0.022(5) 0.026(6) 0.019(5) -0.003(4) 0.006(4) -0.005(4)
C56 0.027(6) 0.011(5) 0.015(5) 0.003(4) -0.002(4) -0.002(4)
C57 0.024(5) 0.019(5) 0.014(5) 0.004(4) 0.003(4) 0.009(4)
C58 0.031(6) 0.018(5) 0.022(6) 0.006(4) 0.005(5) -0.002(4)
C59 0.035(6) 0.019(5) 0.022(6) 0.001(4) 0.006(5) 0.003(5)
C60 0.022(5) 0.017(5) 0.015(5) 0.001(4) 0.005(4) -0.002(4)
C61 0.035(6) 0.013(5) 0.025(6) 0.003(4) 0.012(5) 0.005(4)
C62 0.040(7) 0.039(7) 0.030(7) 0.008(5) 0.022(6) 0.014(6)
C63 0.080(11) 0.068(10) 0.032(8) 0.014(7) 0.019(8) 0.029(9)
C64 0.056(9) 0.054(9) 0.039(8) 0.032(7) 0.025(7) 0.012(7)
C65 0.042(8) 0.083(12) 0.065(11) 0.043(9) 0.010(8) -0.005(8)
C66 0.025(5) 0.020(5) 0.016(5) -0.002(4) 0.007(4) 0.002(4)
C67 0.027(5) 0.012(5) 0.009(4) 0.000(3) 0.007(4) -0.004(4)
C68 0.018(5) 0.025(5) 0.019(5) -0.002(4) 0.001(4) 0.003(4)
C69 0.014(5) 0.019(5) 0.020(5) 0.006(4) 0.006(4) 0.003(4)
C70 0.022(5) 0.011(5) 0.024(5) -0.001(4) 0.007(4) 0.005(4)
C71 0.005(4) 0.025(5) 0.025(6) -0.009(4) -0.002(4) 0.008(4)
C72 0.018(5) 0.018(5) 0.022(5) -0.005(4) 0.010(4) -0.002(4)
C73 0.031(6) 0.018(5) 0.028(6) 0.006(4) 0.007(5) 0.006(5)
C74 0.062(9) 0.028(6) 0.020(6) 0.006(5) 0.020(6) 0.000(6)
C75 0.039(7) 0.025(6) 0.027(6) 0.010(5) 0.005(5) 0.015(5)
C76 0.041(7) 0.020(6) 0.032(6) 0.011(5) 0.002(5) -0.009(5)
C77 0.021(5) 0.010(5) 0.032(6) 0.001(4) 0.017(5) -0.003(4)
C78 0.022(5) 0.010(4) 0.015(5) 0.001(4) 0.007(4) -0.003(4)
C79 0.017(5) 0.017(5) 0.018(5) -0.003(4) 0.006(4) -0.004(4)
C80 0.015(5) 0.026(5) 0.013(5) -0.002(4) -0.002(4) 0.002(4)
C81 0.019(5) 0.034(6) 0.012(5) -0.001(4) 0.006(4) 0.001(4)
C82 0.018(5) 0.022(5) 0.018(5) -0.001(4) 0.003(4) -0.004(4)
C83 0.011(5) 0.025(5) 0.011(5) 0.002(4) 0.002(4) -0.005(4)
C84 0.029(6) 0.034(6) 0.021(6) -0.003(5) 0.006(5) 0.008(5)
C85 0.033(7) 0.048(8) 0.043(8) -0.009(6) 0.017(6) 0.006(6)
C86 0.056(9) 0.050(8) 0.027(7) -0.011(6) 0.011(6) 0.009(7)
C87 0.065(10) 0.044(8) 0.039(8) 0.009(6) 0.025(7) 0.015(7)
C88 0.023(5) 0.006(4) 0.015(5) 0.001(3) 0.003(4) 0.002(4)
C89 0.015(5) 0.010(4) 0.020(5) 0.001(4) 0.009(4) 0.005(4)
C90 0.026(6) 0.025(5) 0.014(5) 0.002(4) 0.007(4) 0.006(4)
C91 0.028(6) 0.016(5) 0.027(6) 0.005(4) 0.014(5) -0.003(4)
C92 0.015(5) 0.018(5) 0.030(6) -0.005(4) 0.010(4) -0.008(4)
C93 0.018(5) 0.012(5) 0.027(6) -0.001(4) 0.014(4) -0.003(4)
C94 0.014(5) 0.019(5) 0.015(5) 0.002(4) 0.011(4) 0.004(4)
C95 0.033(6) 0.030(6) 0.027(6) 0.010(5) 0.013(5) -0.012(5)
C96 0.078(11) 0.072(11) 0.031(8) 0.015(7) 0.014(7) -0.037(9)
C97 0.066(10) 0.031(7) 0.053(9) 0.028(6) 0.030(8) 0.006(7)
C98 0.037(7) 0.038(7) 0.027(6) 0.005(5) 0.014(5) -0.006(6)
C99 0.017(5) 0.007(4) 0.027(5) 0.006(4) 0.004(4) 0.009(4)
C100 0.012(5) 0.010(4) 0.019(5) -0.006(4) -0.001(4) 0.006(4)
C102 0.020(5) 0.017(5) 0.011(5) 0.003(4) 0.004(4) -0.001(4)
C103 0.013(5) 0.012(5) 0.029(6) -0.010(4) -0.001(4) -0.002(4)
C104 0.014(5) 0.008(4) 0.018(5) -0.006(3) 0.001(4) 0.000(4)
C105 0.014(5) 0.015(5) 0.012(5) -0.001(4) 0.003(4) -0.003(4)
C106 0.024(5) 0.013(5) 0.030(6) -0.004(4) 0.017(5) 0.000(4)
C107 0.052(8) 0.019(6) 0.031(6) 0.002(5) 0.019(6) 0.005(5)
C108 0.024(6) 0.017(5) 0.037(7) 0.005(5) 0.002(5) -0.006(4)
C109 0.018(5) 0.004(4) 0.038(6) -0.003(4) 0.004(4) -0.008(4)
C110 0.010(4) 0.016(5) 0.017(5) 0.001(4) 0.002(4) 0.003(4)
C111 0.014(5) 0.004(4) 0.023(5) 0.001(3) 0.010(4) -0.003(3)
C112 0.011(5) 0.023(5) 0.017(5) -0.007(4) 0.010(4) -0.005(4)
C113 0.019(5) 0.018(5) 0.035(6) 0.000(4) 0.009(5) -0.005(4)
C114 0.021(5) 0.017(5) 0.025(6) -0.011(4) 0.007(4) -0.007(4)
C115 0.021(5) 0.020(5) 0.020(5) 0.000(4) 0.006(4) 0.009(4)
C116 0.021(5) 0.014(5) 0.030(6) 0.001(4) 0.018(5) -0.004(4)
C117 0.026(6) 0.021(6) 0.034(6) -0.010(5) 0.008(5) -0.004(5)
C118 0.027(6) 0.028(6) 0.044(7) -0.009(5) 0.009(5) -0.006(5)
C119 0.048(8) 0.022(6) 0.037(7) -0.012(5) 0.010(6) 0.012(5)
C120 0.045(7) 0.024(6) 0.034(7) -0.010(5) 0.014(6) 0.002(5)
C121 0.029(6) 0.015(5) 0.017(5) -0.007(4) 0.008(4) 0.000(4)
C122 0.022(5) 0.008(4) 0.025(5) 0.002(4) 0.007(4) 0.004(4)
C123 0.032(6) 0.019(5) 0.014(5) -0.002(4) 0.001(4) 0.002(4)
C124 0.023(5) 0.014(5) 0.015(5) -0.001(4) 0.001(4) 0.004(4)
C125 0.018(5) 0.019(5) 0.023(5) 0.002(4) 0.007(4) 0.000(4)
C126 0.028(6) 0.014(5) 0.021(5) 0.007(4) -0.001(4) 0.005(4)
C127 0.022(5) 0.019(5) 0.015(5) -0.008(4) 0.002(4) -0.007(4)
C128 0.034(7) 0.028(6) 0.023(6) -0.013(5) 0.002(5) -0.004(5)
C129 0.047(8) 0.041(8) 0.037(7) -0.006(6) -0.005(6) 0.011(6)
C130 0.046(8) 0.036(7) 0.045(8) -0.025(6) -0.004(6) -0.004(6)
C131 0.031(7) 0.034(7) 0.036(7) -0.010(5) -0.010(5) -0.013(5)
C132 0.017(5) 0.021(5) 0.018(5) -0.011(4) 0.003(4) 0.000(4)
C133 0.030(6) 0.011(5) 0.024(6) -0.003(4) 0.006(5) 0.000(4)
C134 0.025(6) 0.024(6) 0.018(5) -0.008(4) 0.001(4) 0.003(4)
C135 0.022(5) 0.020(5) 0.021(5) 0.002(4) 0.005(4) 0.002(4)
C136 0.017(5) 0.022(5) 0.016(5) -0.002(4) 0.006(4) -0.005(4)
C137 0.014(5) 0.024(5) 0.016(5) -0.002(4) 0.007(4) 0.000(4)
C138 0.018(5) 0.023(5) 0.018(5) -0.007(4) 0.009(4) 0.000(4)
C139 0.051(8) 0.029(6) 0.014(5) 0.009(4) -0.002(5) 0.002(6)
C143 0.011(5) 0.024(5) 0.015(5) 0.001(4) -0.002(4) -0.005(4)
C144 0.015(5) 0.008(4) 0.015(5) 0.000(3) 0.002(4) 0.007(4)
C145 0.017(5) 0.012(5) 0.020(5) 0.001(4) -0.001(4) 0.000(4)
C146 0.012(5) 0.017(5) 0.024(5) -0.002(4) 0.005(4) 0.000(4)
C147 0.012(5) 0.024(5) 0.027(6) 0.006(4) 0.007(4) 0.006(4)
C148 0.008(4) 0.009(4) 0.010(4) 0.006(3) 0.003(3) 0.005(3)
C149 0.012(4) 0.017(5) 0.022(5) -0.001(4) 0.005(4) 0.002(4)
C150 0.024(6) 0.028(6) 0.047(8) -0.024(5) 0.014(5) -0.009(5)
C153 0.027(7) 0.066(10) 0.064(10) -0.032(8) 0.031(7) -0.014(6)
C154 0.016(5) 0.010(4) 0.019(5) -0.002(4) 0.002(4) -0.001(4)
C155 0.045(7) 0.027(6) 0.037(7) 0.001(5) 0.019(6) 0.003(5)
C156 0.053(8) 0.018(5) 0.024(6) 0.012(4) 0.010(5) 0.006(5)
C157 0.035(6) 0.021(6) 0.024(6) 0.005(4) 0.009(5) 0.004(5)
C158 0.030(6) 0.027(6) 0.038(7) -0.002(5) 0.009(5) 0.016(5)
C159 0.038(7) 0.036(7) 0.025(6) -0.004(5) 0.006(5) -0.006(5)
C160 0.029(6) 0.015(5) 0.029(6) -0.003(4) 0.003(5) 0.001(4)
C161 0.022(5) 0.026(6) 0.016(5) -0.007(4) -0.003(4) -0.007(4)
C162 0.032(6) 0.021(6) 0.035(7) -0.001(5) 0.009(5) 0.015(5)
C163 0.044(10) 0.105(15) 0.086(14) -0.020(11) 0.018(9) 0.001(10)
C164 0.080(12) 0.046(9) 0.062(11) -0.001(8) -0.001(9) 0.036(9)
C165 0.30(4) 0.103(18) 0.15(2) -0.078(16) 0.16(3) -0.15(2)
C167 0.042(8) 0.063(9) 0.028(7) -0.004(6) 0.007(6) -0.007(7)
C168 0.050(8) 0.026(6) 0.048(8) 0.007(6) 0.010(7) 0.004(6)
C169 0.067(10) 0.038(8) 0.045(8) 0.010(6) 0.012(7) 0.002(7)
C170 0.082(12) 0.058(10) 0.041(9) -0.010(7) 0.002(8) -0.021(9)
C171 0.030(7) 0.044(8) 0.045(8) -0.007(6) 0.016(6) 0.000(6)
C172 0.021(6) 0.040(7) 0.034(7) -0.006(5) -0.001(5) -0.008(5)
C173 0.044(8) 0.026(6) 0.040(7) -0.004(5) 0.005(6) -0.005(6)
C174 0.093(13) 0.039(8) 0.067(11) 0.007(7) 0.042(10) 0.019(8)
C175 0.10(2) 0.24(4) 0.13(2) 0.05(3) 0.008(18) -0.05(2)
C176 0.028(8) 0.069(12) 0.096(14) 0.017(11) 0.019(8) 0.020(8)
C177 0.054(12) 0.130(19) 0.074(13) 0.022(13) -0.008(10) -0.003(13)
C178 0.064(13) 0.15(2) 0.079(14) 0.040(14) 0.024(11) 0.038(15)
C179 0.021(7) 0.081(12) 0.076(12) 0.006(10) 0.002(7) 0.005(8)
C180 0.10(2) 0.22(4) 0.10(2) 0.04(2) 0.023(16) -0.01(2)
C181 0.038(8) 0.051(9) 0.067(10) -0.001(7) 0.025(7) 0.006(7)
C183 0.030(7) 0.031(6) 0.041(7) -0.004(5) 0.010(6) 0.007(5)
C184 0.043(7) 0.037(7) 0.027(6) 0.009(5) 0.001(6) 0.011(6)
C185 0.003(4) 0.010(4) 0.037(6) -0.008(4) -0.001(4) 0.004(3)
C186 0.034(8) 0.066(11) 0.078(12) -0.013(9) -0.002(8) 0.015(7)
C166 0.11(2) 0.073(16) 0.30(4) 0.04(2) -0.03(2) -0.041(15)

loop_
_atom_type_symbol
_atom_type_description
_atom_type_scat_dispersion_real
_atom_type_scat_dispersion_imag
_atom_type_scat_source
C C 0.0033 0.0016 'International Tables Vol C Tables 4.2.6.8 and 6.1.1.4'
H H 0.0000 0.0000 'International Tables Vol C Tables 4.2.6.8 and 6.1.1.4'
O O 0.0106 0.0060 'International Tables Vol C Tables 4.2.6.8 and 6.1.1.4'
Bi Bi -4.1077 10.2566 'International Tables Vol C Tables 4.2.6.8 and 6.1.1.4'

loop_
_geom_angle_atom_site_label_1
_geom_angle_atom_site_label_2
_geom_angle_atom_site_label_3
_geom_angle
_geom_angle_site_symmetry_1
_geom_angle_site_symmetry_3
_geom_angle_publ_flag
O16 Bi4 O8 108.0(2) . . ?
O16 Bi4 O15 71.8(2) . . ?
O8 Bi4 O15 72.7(2) . . ?
O16 Bi4 O9 72.3(2) . . ?
O8 Bi4 O9 88.1(2) . . ?
O15 Bi4 O9 130.9(2) . . ?
O16 Bi4 Bi2 37.29(16) . . ?
O8 Bi4 Bi2 82.24(17) . . ?
O15 Bi4 Bi2 36.53(16) . . ?
O9 Bi4 Bi2 97.65(16) . . ?
O16 Bi4 Bi1 98.66(16) . . ?
O8 Bi4 Bi1 45.35(16) . . ?
O15 Bi4 Bi1 32.43(16) . . ?
O9 Bi4 Bi1 128.39(17) . . ?
Bi2 Bi4 Bi1 61.419(10) . . ?
O16 Bi4 Bi3 31.86(16) . . ?
O8 Bi4 Bi3 99.45(17) . . ?
O15 Bi4 Bi3 97.66(16) . . ?
O9 Bi4 Bi3 40.52(16) . . ?
Bi2 Bi4 Bi3 61.184(9) . . ?
Bi1 Bi4 Bi3 115.014(13) . . ?
C1 O1 Bi1 121.5(5) . . ?
O1 C1 C2 119.5(8) . . ?
O1 C1 C6 121.7(8) . . ?
C2 C1 C6 118.8(8) . . ?
O15 Bi2 O3 109.0(2) . . ?
O15 Bi2 O16 71.5(2) . . ?
O3 Bi2 O16 72.9(2) . . ?
O15 Bi2 O2 72.3(2) . . ?
O3 Bi2 O2 88.0(2) . . ?
O16 Bi2 O2 130.2(2) . . ?
O15 Bi2 Bi4 37.20(16) . . ?
O3 Bi2 Bi4 83.02(17) . . ?
O16 Bi2 Bi4 36.41(16) . . ?
O2 Bi2 Bi4 97.18(16) . . ?
O15 Bi2 Bi3 98.92(16) . . ?
O3 Bi2 Bi3 44.91(16) . . ?
O16 Bi2 Bi3 32.91(16) . . ?
O2 Bi2 Bi3 127.50(16) . . ?
Bi4 Bi2 Bi3 61.781(10) . . ?
O15 Bi2 Bi1 32.16(16) . . ?
O3 Bi2 Bi1 100.71(16) . . ?
O16 Bi2 Bi1 97.95(16) . . ?
O2 Bi2 Bi1 40.11(16) . . ?
Bi4 Bi2 Bi1 61.593(10) . . ?
Bi3 Bi2 Bi1 115.676(13) . . ?
C17 O2 Bi2 151.6(6) . . ?
C17 O2 Bi1 103.6(5) . . ?
Bi2 O2 Bi1 103.4(2) . . ?
C3 C2 C1 119.2(8) . . ?
C3 C2 C77 117.5(8) . . ?
C1 C2 C77 123.3(8) . . ?
O14 Bi1 O15 83.1(2) . . ?
O14 Bi1 O1 83.3(2) . . ?
O15 Bi1 O1 92.2(2) . . ?
O14 Bi1 O2 149.1(2) . . ?
O15 Bi1 O2 68.8(2) . . ?
O1 Bi1 O2 85.1(2) . . ?
O14 Bi1 O8 88.8(2) . . ?
O15 Bi1 O8 64.5(2) . . ?
O1 Bi1 O8 156.3(2) . . ?
O2 Bi1 O8 90.4(2) . . ?
O14 Bi1 Bi2 114.74(17) . . ?
O15 Bi1 Bi2 32.29(16) . . ?
O1 Bi1 Bi2 89.42(16) . . ?
O2 Bi1 Bi2 36.49(14) . . ?
O8 Bi1 Bi2 73.58(14) . . ?
O14 Bi1 Bi4 72.14(17) . . ?
O15 Bi1 Bi4 33.14(16) . . ?
O1 Bi1 Bi4 120.56(16) . . ?
O2 Bi1 Bi4 89.55(14) . . ?
O8 Bi1 Bi4 35.93(15) . . ?
Bi2 Bi1 Bi4 56.988(10) . . ?
C28 O3 Bi2 127.2(5) . . ?
C28 O3 Bi3 127.7(5) . . ?
Bi2 O3 Bi3 98.6(2) . . ?
C4 C3 C2 122.6(9) . . ?
C4 C3 H3A 118.7 . . ?
C2 C3 H3A 118.7 . . ?
O4 Bi3 O16 83.0(2) . . ?
O4 Bi3 O10 82.7(2) . . ?
O16 Bi3 O10 91.8(2) . . ?
O4 Bi3 O9 148.8(2) . . ?
O16 Bi3 O9 68.7(2) . . ?
O10 Bi3 O9 85.5(2) . . ?
O4 Bi3 O3 87.4(2) . . ?
O16 Bi3 O3 65.8(2) . . ?
O10 Bi3 O3 156.5(2) . . ?
O9 Bi3 O3 92.3(2) . . ?
O4 Bi3 Bi2 71.22(17) . . ?
O16 Bi3 Bi2 33.69(16) . . ?
O10 Bi3 Bi2 120.01(16) . . ?
O9 Bi3 Bi2 90.35(14) . . ?
O3 Bi3 Bi2 36.50(13) . . ?
O4 Bi3 Bi4 114.31(17) . . ?
O16 Bi3 Bi4 31.87(16) . . ?
O10 Bi3 Bi4 90.17(16) . . ?
O9 Bi3 Bi4 36.85(15) . . ?
O3 Bi3 Bi4 74.56(14) . . ?
Bi2 Bi3 Bi4 57.035(10) . . ?
C39 O4 Bi3 122.8(5) . . ?
C5 C4 C3 116.6(9) . . ?
C5 C4 C7 122.2(9) . . ?
C3 C4 C7 121.0(9) . . ?
C50 O5 H5A 109.5 . . ?
C4 C5 C6 123.4(10) . . ?
C4 C5 H5B 118.3 . . ?
C6 C5 H5B 118.3 . . ?
C61 O6 H6A 109.5 . . ?
C5 C6 C1 119.3(9) . . ?
C5 C6 C11 119.8(9) . . ?
C1 C6 C11 120.9(8) . . ?
C72 O7 H7A 109.5 . . ?
C8 C7 C4 110.3(8) . . ?
C8 C7 C9 109.6(8) . . ?
C4 C7 C9 112.1(8) . . ?
C8 C7 C10 108.0(9) . . ?
C4 C7 C10 109.0(8) . . ?
C9 C7 C10 107.7(8) . . ?
C78 O8 Bi4 127.6(6) . . ?
C78 O8 Bi1 126.1(5) . . ?
Bi4 O8 Bi1 98.7(2) . . ?
C7 C8 H8A 109.5 . . ?
C7 C8 H8B 109.5 . . ?
H8A C8 H8B 109.5 . . ?
C7 C8 H8C 109.5 . . ?
H8A C8 H8C 109.5 . . ?
H8B C8 H8C 109.5 . . ?
C94 O9 Bi4 153.1(6) . . ?
C94 O9 Bi3 101.3(5) . . ?
Bi4 O9 Bi3 102.6(2) . . ?
C7 C9 H9A 109.5 . . ?
C7 C9 H9B 109.5 . . ?
H9A C9 H9B 109.5 . . ?
C7 C9 H9C 109.5 . . ?
H9A C9 H9C 109.5 . . ?
H9B C9 H9C 109.5 . . ?
C105 O10 Bi3 121.5(5) . . ?
C7 C10 H10A 109.5 . . ?
C7 C10 H10B 109.5 . . ?
H10A C10 H10B 109.5 . . ?
C7 C10 H10C 109.5 . . ?
H10A C10 H10C 109.5 . . ?
H10B C10 H10C 109.5 . . ?
C116 O11 H11A 109.5 . . ?
C12 C11 C6 112.1(8) . . ?
C12 C11 H11B 109.2 . . ?
C6 C11 H11B 109.2 . . ?
C12 C11 H11C 109.2 . . ?
C6 C11 H11C 109.2 . . ?
H11B C11 H11C 107.9 . . ?
C127 O12 H12A 109.5 . . ?
C17 C12 C13 118.9(9) . . ?
C17 C12 C11 120.0(9) . . ?
C13 C12 C11 121.1(9) . . ?
C14 C13 C12 122.5(9) . . ?
C14 C13 H13A 118.8 . . ?
C12 C13 H13A 118.8 . . ?
C138 O13 H13B 109.5 . . ?
C13 C14 C15 117.2(9) . . ?
C13 C14 C18 120.8(9) . . ?
C15 C14 C18 121.8(9) . . ?
C149 O14 Bi1 122.1(6) . . ?
C16 C15 C14 122.5(9) . . ?
C16 C15 H15A 118.8 . . ?
C14 C15 H15A 118.8 . . ?
Bi1 O15 Bi2 115.5(3) . . ?
Bi1 O15 Bi4 114.4(3) . . ?
Bi2 O15 Bi4 106.3(2) . . ?
C15 C16 C17 118.3(9) . . ?
C15 C16 C22 122.1(9) . . ?
C17 C16 C22 119.5(9) . . ?
Bi3 O16 Bi4 116.3(3) . . ?
Bi3 O16 Bi2 113.4(3) . . ?
Bi4 O16 Bi2 106.3(3) . . ?
O2 C17 C12 120.7(9) . . ?
O2 C17 C16 118.3(8) . . ?
C12 C17 C16 120.7(9) . . ?
C157 O17 C158 112.7(8) . . ?
C20 C18 C21 108.4(10) . . ?
C20 C18 C19 108.6(10) . . ?
C21 C18 C19 109.1(10) . . ?
C20 C18 C14 112.0(9) . . ?
C21 C18 C14 108.6(9) . . ?
C19 C18 C14 110.1(9) . . ?
C155 O18 C156 110.5(8) . . ?
C18 C19 H19A 109.5 . . ?
C18 C19 H19B 109.5 . . ?
H19A C19 H19B 109.5 . . ?
C18 C19 H19C 109.5 . . ?
H19A C19 H19C 109.5 . . ?
H19B C19 H19C 109.5 . . ?
C160 O19 C159 111.6(8) . . ?
C18 C20 H20A 109.5 . . ?
C18 C20 H20B 109.5 . . ?
H20A C20 H20B 109.5 . . ?
C18 C20 H20C 109.5 . . ?
H20A C20 H20C 109.5 . . ?
H20B C20 H20C 109.5 . . ?
C162 O20 C161 113.2(8) . . ?
C18 C21 H21A 109.5 . . ?
C18 C21 H21B 109.5 . . ?
H21A C21 H21B 109.5 . . ?
C18 C21 H21C 109.5 . . ?
H21A C21 H21C 109.5 . . ?
H21B C21 H21C 109.5 . . ?
C164 O21 C163 116.0(12) . . ?
C16 C22 C23 109.5(8) . . ?
C16 C22 H22A 109.8 . . ?
C23 C22 H22A 109.8 . . ?
C16 C22 H22B 109.8 . . ?
C23 C22 H22B 109.8 . . ?
H22A C22 H22B 108.2 . . ?
C165 O22 C166 118(3) . . ?
C24 C23 C28 119.7(9) . . ?
C24 C23 C22 117.0(8) . . ?
C28 C23 C22 122.9(8) . . ?
C168 O23 C167 112.5(10) . . ?
C25 C24 C23 123.2(10) . . ?
C25 C24 H24A 118.4 . . ?
C23 C24 H24A 118.4 . . ?
C170 O24 C169 113.3(11) . . ?
C24 C25 C26 116.8(10) . . ?
C24 C25 C29 120.7(10) . . ?
C26 C25 C29 122.6(10) . . ?
C172 O25 C171 109.6(9) . . ?
C25 C26 C27 122.8(9) . . ?
C25 C26 H26A 118.6 . . ?
C27 C26 H26A 118.6 . . ?
C174 O26 C173 113.3(10) . . ?
C26 C27 C28 118.8(9) . . ?
C26 C27 C33 120.0(9) . . ?
C28 C27 C33 121.2(8) . . ?
O3 C28 C23 121.9(8) . . ?
O3 C28 C27 119.2(8) . . ?
C23 C28 C27 118.7(8) . . ?
C31 C29 C30 109.3(10) . . ?
C31 C29 C32 109.6(13) . . ?
C30 C29 C32 108.3(12) . . ?
C31 C29 C25 109.1(11) . . ?
C30 C29 C25 110.6(10) . . ?
C32 C29 C25 110.0(10) . . ?
C29 C30 H30A 109.5 . . ?
C29 C30 H30B 109.5 . . ?
H30A C30 H30B 109.5 . . ?
C29 C30 H30C 109.5 . . ?
H30A C30 H30C 109.5 . . ?
H30B C30 H30C 109.5 . . ?
C29 C31 H31A 109.5 . . ?
C29 C31 H31B 109.5 . . ?
H31A C31 H31B 109.5 . . ?
C29 C31 H31C 109.5 . . ?
H31A C31 H31C 109.5 . . ?
H31B C31 H31C 109.5 . . ?
C29 C32 H32A 109.5 . . ?
C29 C32 H32B 109.5 . . ?
H32A C32 H32B 109.5 . . ?
C29 C32 H32C 109.5 . . ?
H32A C32 H32C 109.5 . . ?
H32B C32 H32C 109.5 . . ?
C27 C33 C34 111.9(8) . . ?
C27 C33 H33A 109.2 . . ?
C34 C33 H33A 109.2 . . ?
C27 C33 H33B 109.2 . . ?
C34 C33 H33B 109.2 . . ?
H33A C33 H33B 107.9 . . ?
C35 C34 C39 118.4(9) . . ?
C35 C34 C33 119.5(9) . . ?
C39 C34 C33 122.2(9) . . ?
C36 C35 C34 122.0(9) . . ?
C36 C35 H35A 119.0 . . ?
C34 C35 H35A 119.0 . . ?
C35 C36 C37 117.9(9) . . ?
C35 C36 C40 122.9(9) . . ?
C37 C36 C40 119.2(9) . . ?
C38 C37 C36 122.7(9) . . ?
C38 C37 H37A 118.7 . . ?
C36 C37 H37A 118.7 . . ?
C37 C38 C39 118.6(9) . . ?
C37 C38 C44 120.9(9) . . ?
C39 C38 C44 120.5(8) . . ?
O4 C39 C34 121.9(9) . . ?
O4 C39 C38 117.5(8) . . ?
C34 C39 C38 120.4(9) . . ?
C41 C40 C43 107.1(10) . . ?
C41 C40 C42 111.0(10) . . ?
C43 C40 C42 108.4(11) . . ?
C41 C40 C36 112.7(9) . . ?
C43 C40 C36 109.6(9) . . ?
C42 C40 C36 108.0(9) . . ?
C40 C41 H41A 109.5 . . ?
C40 C41 H41B 109.5 . . ?
H41A C41 H41B 109.5 . . ?
C40 C41 H41C 109.5 . . ?
H41A C41 H41C 109.5 . . ?
H41B C41 H41C 109.5 . . ?
C40 C42 H42A 109.5 . . ?
C40 C42 H42B 109.5 . . ?
H42A C42 H42B 109.5 . . ?
C40 C42 H42C 109.5 . . ?
H42A C42 H42C 109.5 . . ?
H42B C42 H42C 109.5 . . ?
C40 C43 H43A 109.5 . . ?
C40 C43 H43B 109.5 . . ?
H43A C43 H43B 109.5 . . ?
C40 C43 H43C 109.5 . . ?
H43A C43 H43C 109.5 . . ?
H43B C43 H43C 109.5 . . ?
C38 C44 C45 111.8(8) . . ?
C38 C44 H44A 109.3 . . ?
C45 C44 H44A 109.3 . . ?
C38 C44 H44B 109.3 . . ?
C45 C44 H44B 109.3 . . ?
H44A C44 H44B 107.9 . . ?
C46 C45 C50 118.3(9) . . ?
C46 C45 C44 121.9(9) . . ?
C50 C45 C44 118.5(8) . . ?
C45 C46 C47 122.7(9) . . ?
C45 C46 H46A 118.7 . . ?
C47 C46 H46A 118.7 . . ?
C46 C47 C48 116.4(9) . . ?
C46 C47 C51 119.8(9) . . ?
C48 C47 C51 123.7(9) . . ?
C49 C48 C47 122.4(9) . . ?
C49 C48 H48A 118.8 . . ?
C47 C48 H48A 118.8 . . ?
C48 C49 C50 119.7(10) . . ?
C48 C49 C55 118.3(9) . . ?
C50 C49 C55 121.8(9) . . ?
C49 C50 O5 122.4(9) . . ?
C49 C50 C45 120.2(10) . . ?
O5 C50 C45 117.2(9) . . ?
C53 C51 C52 107.9(10) . . ?
C53 C51 C47 109.8(9) . . ?
C52 C51 C47 110.0(9) . . ?
C53 C51 C54 107.8(10) . . ?
C52 C51 C54 109.5(11) . . ?
C47 C51 C54 111.8(9) . . ?
C51 C52 H52A 109.5 . . ?
C51 C52 H52B 109.5 . . ?
H52A C52 H52B 109.5 . . ?
C51 C52 H52C 109.5 . . ?
H52A C52 H52C 109.5 . . ?
H52B C52 H52C 109.5 . . ?
C51 C53 H53A 109.5 . . ?
C51 C53 H53B 109.5 . . ?
H53A C53 H53B 109.5 . . ?
C51 C53 H53C 109.5 . . ?
H53A C53 H53C 109.5 . . ?
H53B C53 H53C 109.5 . . ?
C51 C54 H54A 109.5 . . ?
C51 C54 H54B 109.5 . . ?
H54A C54 H54B 109.5 . . ?
C51 C54 H54C 109.5 . . ?
H54A C54 H54C 109.5 . . ?
H54B C54 H54C 109.5 . . ?
C56 C55 C49 113.9(8) . . ?
C56 C55 H55A 108.8 . . ?
C49 C55 H55A 108.8 . . ?
C56 C55 H55B 108.8 . . ?
C49 C55 H55B 108.8 . . ?
H55A C55 H55B 107.7 . . ?
C57 C56 C61 119.3(9) . . ?
C57 C56 C55 119.6(9) . . ?
C61 C56 C55 121.0(9) . . ?
C58 C57 C56 122.2(10) . . ?
C58 C57 H57A 118.9 . . ?
C56 C57 H57A 118.9 . . ?
C57 C58 C59 117.4(10) . . ?
C57 C58 C62 120.9(10) . . ?
C59 C58 C62 121.6(9) . . ?
C60 C59 C58 122.1(10) . . ?
C60 C59 H59A 119.0 . . ?
C58 C59 H59A 119.0 . . ?
C61 C60 C59 119.2(10) . . ?
C61 C60 C66 120.9(9) . . ?
C59 C60 C66 119.9(9) . . ?
O6 C61 C60 124.2(9) . . ?
O6 C61 C56 115.9(9) . . ?
C60 C61 C56 119.8(9) . . ?
C64 C62 C65 109.7(11) . . ?
C64 C62 C63 108.1(11) . . ?
C65 C62 C63 109.6(12) . . ?
C64 C62 C58 113.1(10) . . ?
C65 C62 C58 106.8(10) . . ?
C63 C62 C58 109.4(10) . . ?
C62 C63 H63A 109.5 . . ?
C62 C63 H63B 109.5 . . ?
H63A C63 H63B 109.5 . . ?
C62 C63 H63C 109.5 . . ?
H63A C63 H63C 109.5 . . ?
H63B C63 H63C 109.5 . . ?
C62 C64 H64A 109.5 . . ?
C62 C64 H64B 109.5 . . ?
H64A C64 H64B 109.5 . . ?
C62 C64 H64C 109.5 . . ?
H64A C64 H64C 109.5 . . ?
H64B C64 H64C 109.5 . . ?
C62 C65 H65A 109.5 . . ?
C62 C65 H65B 109.5 . . ?
H65A C65 H65B 109.5 . . ?
C62 C65 H65C 109.5 . . ?
H65A C65 H65C 109.5 . . ?
H65B C65 H65C 109.5 . . ?
C60 C66 C67 113.1(8) . . ?
C60 C66 H66A 109.0 . . ?
C67 C66 H66A 109.0 . . ?
C60 C66 H66B 109.0 . . ?
C67 C66 H66B 109.0 . . ?
H66A C66 H66B 107.8 . . ?
C68 C67 C72 118.4(9) . . ?
C68 C67 C66 121.4(8) . . ?
C72 C67 C66 120.2(8) . . ?
C69 C68 C67 123.1(9) . . ?
C69 C68 H68A 118.5 . . ?
C67 C68 H68A 118.5 . . ?
C68 C69 C70 116.2(9) . . ?
C68 C69 C73 124.7(9) . . ?
C70 C69 C73 119.1(9) . . ?
C69 C70 C71 123.7(9) . . ?
C69 C70 H70A 118.2 . . ?
C71 C70 H70A 118.2 . . ?
C72 C71 C70 114.9(9) . . ?
C72 C71 C77 124.6(10) . . ?
C70 C71 C77 120.2(9) . . ?
O7 C72 C71 118.8(9) . . ?
O7 C72 C67 117.6(8) . . ?
C71 C72 C67 123.5(9) . . ?
C74 C73 C69 112.1(9) . . ?
C74 C73 C76 107.6(9) . . ?
C69 C73 C76 109.8(9) . . ?
C74 C73 C75 108.0(9) . . ?
C69 C73 C75 109.4(9) . . ?
C76 C73 C75 109.9(9) . . ?
C73 C74 H74A 109.5 . . ?
C73 C74 H74B 109.5 . . ?
H74A C74 H74B 109.5 . . ?
C73 C74 H74C 109.5 . . ?
H74A C74 H74C 109.5 . . ?
H74B C74 H74C 109.5 . . ?
C73 C75 H75A 109.5 . . ?
C73 C75 H75B 109.5 . . ?
H75A C75 H75B 109.5 . . ?
C73 C75 H75C 109.5 . . ?
H75A C75 H75C 109.5 . . ?
H75B C75 H75C 109.5 . . ?
C73 C76 H76A 109.5 . . ?
C73 C76 H76B 109.5 . . ?
H76A C76 H76B 109.5 . . ?
C73 C76 H76C 109.5 . . ?
H76A C76 H76C 109.5 . . ?
H76B C76 H76C 109.5 . . ?
C71 C77 C2 114.5(8) . . ?
C71 C77 H77A 108.6 . . ?
C2 C77 H77A 108.6 . . ?
C71 C77 H77B 108.6 . . ?
C2 C77 H77B 108.6 . . ?
H77A C77 H77B 107.6 . . ?
O8 C78 C83 121.2(8) . . ?
O8 C78 C79 119.6(8) . . ?
C83 C78 C79 119.2(9) . . ?
C80 C79 C78 119.7(9) . . ?
C80 C79 C154 120.1(9) . . ?
C78 C79 C154 120.1(8) . . ?
C79 C80 C81 122.3(9) . . ?
C79 C80 H80A 118.9 . . ?
C81 C80 H80A 118.9 . . ?
C80 C81 C82 117.0(9) . . ?
C80 C81 C84 120.4(9) . . ?
C82 C81 C84 122.6(9) . . ?
C83 C82 C81 122.8(9) . . ?
C83 C82 H82A 118.6 . . ?
C81 C82 H82A 118.6 . . ?
C82 C83 C78 119.0(9) . . ?
C82 C83 C88 118.6(9) . . ?
C78 C83 C88 122.3(8) . . ?
C86 C84 C81 109.3(10) . . ?
C86 C84 C87 107.3(10) . . ?
C81 C84 C87 113.3(9) . . ?
C86 C84 C85 108.7(10) . . ?
C81 C84 C85 109.5(9) . . ?
C87 C84 C85 108.6(10) . . ?
C84 C85 H85A 109.5 . . ?
C84 C85 H85B 109.5 . . ?
H85A C85 H85B 109.5 . . ?
C84 C85 H85C 109.5 . . ?
H85A C85 H85C 109.5 . . ?
H85B C85 H85C 109.5 . . ?
C84 C86 H86A 109.5 . . ?
C84 C86 H86B 109.5 . . ?
H86A C86 H86B 109.5 . . ?
C84 C86 H86C 109.5 . . ?
H86A C86 H86C 109.5 . . ?
H86B C86 H86C 109.5 . . ?
C84 C87 H87A 109.5 . . ?
C84 C87 H87B 109.5 . . ?
H87A C87 H87B 109.5 . . ?
C84 C87 H87C 109.5 . . ?
H87A C87 H87C 109.5 . . ?
H87B C87 H87C 109.5 . . ?
C89 C88 C83 110.3(8) . . ?
C89 C88 H88A 109.6 . . ?
C83 C88 H88A 109.6 . . ?
C89 C88 H88B 109.6 . . ?
C83 C88 H88B 109.6 . . ?
H88A C88 H88B 108.1 . . ?
C94 C89 C90 118.3(9) . . ?
C94 C89 C88 120.3(8) . . ?
C90 C89 C88 121.4(9) . . ?
C91 C90 C89 123.0(10) . . ?
C91 C90 H90A 118.5 . . ?
C89 C90 H90A 118.5 . . ?
C90 C91 C92 116.5(9) . . ?
C90 C91 C95 122.3(10) . . ?
C92 C91 C95 121.2(9) . . ?
C93 C92 C91 124.0(9) . . ?
C93 C92 H92A 118.0 . . ?
C91 C92 H92A 118.0 . . ?
C92 C93 C94 115.8(9) . . ?
C92 C93 C99 121.7(8) . . ?
C94 C93 C99 122.4(9) . . ?
O9 C94 C89 120.0(8) . . ?
O9 C94 C93 117.2(8) . . ?
C89 C94 C93 122.4(9) . . ?
C98 C95 C91 109.2(9) . . ?
C98 C95 C96 108.1(11) . . ?
C91 C95 C96 113.0(9) . . ?
C98 C95 C97 108.2(10) . . ?
C91 C95 C97 109.3(9) . . ?
C96 C95 C97 109.0(11) . . ?
C95 C96 H96A 109.5 . . ?
C95 C96 H96B 109.5 . . ?
H96A C96 H96B 109.5 . . ?
C95 C96 H96C 109.5 . . ?
H96A C96 H96C 109.5 . . ?
H96B C96 H96C 109.5 . . ?
C95 C97 H97A 109.5 . . ?
C95 C97 H97B 109.5 . . ?
H97A C97 H97B 109.5 . . ?
C95 C97 H97C 109.5 . . ?
H97A C97 H97C 109.5 . . ?
H97B C97 H97C 109.5 . . ?
C95 C98 H98A 109.5 . . ?
C95 C98 H98B 109.5 . . ?
H98A C98 H98B 109.5 . . ?
C95 C98 H98C 109.5 . . ?
H98A C98 H98C 109.5 . . ?
H98B C98 H98C 109.5 . . ?
C93 C99 C100 112.4(8) . . ?
C93 C99 H99A 109.1 . . ?
C100 C99 H99A 109.1 . . ?
C93 C99 H99B 109.1 . . ?
C100 C99 H99B 109.1 . . ?
H99A C99 H99B 107.9 . . ?
C101 C100 C105 119.4(8) . . ?
C101 C100 C99 118.4(8) . . ?
C105 C100 C99 122.2(8) . . ?
C100 C101 C102 120.9(8) . . ?
C100 C101 H10D 119.6 . . ?
C102 C101 H10D 119.6 . . ?
C103 C102 C101 116.6(9) . . ?
C103 C102 C106 124.0(8) . . ?
C101 C102 C106 119.2(8) . . ?
C104 C103 C102 124.8(9) . . ?
C104 C103 H10E 117.6 . . ?
C102 C103 H10E 117.6 . . ?
C103 C104 C105 116.9(9) . . ?
C103 C104 C110 120.1(8) . . ?
C105 C104 C110 123.0(8) . . ?
O10 C105 C100 120.2(8) . . ?
O10 C105 C104 118.4(8) . . ?
C100 C105 C104 121.3(8) . . ?
C109 C106 C107 109.1(9) . . ?
C109 C106 C108 107.2(8) . . ?
C107 C106 C108 108.9(9) . . ?
C109 C106 C102 109.0(8) . . ?
C107 C106 C102 111.8(8) . . ?
C108 C106 C102 110.7(8) . . ?
C106 C107 H10F 109.5 . . ?
C106 C107 H10G 109.5 . . ?
H10F C107 H10G 109.5 . . ?
C106 C107 H10H 109.5 . . ?
H10F C107 H10H 109.5 . . ?
H10G C107 H10H 109.5 . . ?
C106 C108 H10I 109.5 . . ?
C106 C108 H10J 109.5 . . ?
H10I C108 H10J 109.5 . . ?
C106 C108 H10K 109.5 . . ?
H10I C108 H10K 109.5 . . ?
H10J C108 H10K 109.5 . . ?
C106 C109 H10L 109.5 . . ?
C106 C109 H10M 109.5 . . ?
H10L C109 H10M 109.5 . . ?
C106 C109 H10N 109.5 . . ?
H10L C109 H10N 109.5 . . ?
H10M C109 H10N 109.5 . . ?
C104 C110 C111 113.6(8) . . ?
C104 C110 H11D 108.9 . . ?
C111 C110 H11D 108.9 . . ?
C104 C110 H11E 108.9 . . ?
C111 C110 H11E 108.9 . . ?
H11D C110 H11E 107.7 . . ?
C112 C111 C116 117.8(9) . . ?
C112 C111 C110 121.5(8) . . ?
C116 C111 C110 120.7(8) . . ?
C111 C112 C113 121.2(9) . . ?
C111 C112 H11F 119.4 . . ?
C113 C112 H11F 119.4 . . ?
C114 C113 C112 117.3(9) . . ?
C114 C113 C117 125.8(10) . . ?
C112 C113 C117 116.9(9) . . ?
C113 C114 C115 123.8(10) . . ?
C113 C114 H11G 118.1 . . ?
C115 C114 H11G 118.1 . . ?
C116 C115 C114 118.4(9) . . ?
C116 C115 C121 120.8(9) . . ?
C114 C115 C121 120.6(9) . . ?
C115 C116 O11 119.4(9) . . ?
C115 C116 C111 121.1(9) . . ?
O11 C116 C111 119.3(9) . . ?
C113 C117 C119 111.1(9) . . ?
C113 C117 C120 111.1(9) . . ?
C119 C117 C120 108.6(9) . . ?
C113 C117 C118 110.1(9) . . ?
C119 C117 C118 109.0(10) . . ?
C120 C117 C118 106.9(9) . . ?
C117 C118 H11H 109.5 . . ?
C117 C118 H11I 109.5 . . ?
H11H C118 H11I 109.5 . . ?
C117 C118 H11J 109.5 . . ?
H11H C118 H11J 109.5 . . ?
H11I C118 H11J 109.5 . . ?
C117 C119 H11K 109.5 . . ?
C117 C119 H11L 109.5 . . ?
H11K C119 H11L 109.5 . . ?
C117 C119 H11M 109.5 . . ?
H11K C119 H11M 109.5 . . ?
H11L C119 H11M 109.5 . . ?
C117 C120 H12B 109.5 . . ?
C117 C120 H12C 109.5 . . ?
H12B C120 H12C 109.5 . . ?
C117 C120 H12D 109.5 . . ?
H12B C120 H12D 109.5 . . ?
H12C C120 H12D 109.5 . . ?
C122 C121 C115 111.6(8) . . ?
C122 C121 H12E 109.3 . . ?
C115 C121 H12E 109.3 . . ?
C122 C121 H12F 109.3 . . ?
C115 C121 H12F 109.3 . . ?
H12E C121 H12F 108.0 . . ?
C123 C122 C127 117.9(9) . . ?
C123 C122 C121 120.0(9) . . ?
C127 C122 C121 122.2(9) . . ?
C122 C123 C124 122.9(9) . . ?
C122 C123 H12G 118.6 . . ?
C124 C123 H12G 118.6 . . ?
C123 C124 C125 115.9(9) . . ?
C123 C124 C128 123.1(9) . . ?
C125 C124 C128 121.0(9) . . ?
C126 C125 C124 123.1(10) . . ?
C126 C125 H12H 118.4 . . ?
C124 C125 H12H 118.4 . . ?
C125 C126 C127 119.0(9) . . ?
C125 C126 C132 121.2(9) . . ?
C127 C126 C132 119.7(9) . . ?
O12 C127 C126 117.9(9) . . ?
O12 C127 C122 120.9(9) . . ?
C126 C127 C122 121.2(9) . . ?
C129 C128 C124 110.2(9) . . ?
C129 C128 C130 107.5(10) . . ?
C124 C128 C130 111.5(9) . . ?
C129 C128 C131 108.9(10) . . ?
C124 C128 C131 109.6(9) . . ?
C130 C128 C131 109.1(10) . . ?
C128 C129 H12I 109.5 . . ?
C128 C129 H12J 109.5 . . ?
H12I C129 H12J 109.5 . . ?
C128 C129 H12K 109.5 . . ?
H12I C129 H12K 109.5 . . ?
H12J C129 H12K 109.5 . . ?
C128 C130 H13C 109.5 . . ?
C128 C130 H13D 109.5 . . ?
H13C C130 H13D 109.5 . . ?
C128 C130 H13E 109.5 . . ?
H13C C130 H13E 109.5 . . ?
H13D C130 H13E 109.5 . . ?
C128 C131 H13F 109.5 . . ?
C128 C131 H13G 109.5 . . ?
H13F C131 H13G 109.5 . . ?
C128 C131 H13H 109.5 . . ?
H13F C131 H13H 109.5 . . ?
H13G C131 H13H 109.5 . . ?
C126 C132 C133 113.7(8) . . ?
C126 C132 H13I 108.8 . . ?
C133 C132 H13I 108.8 . . ?
C126 C132 H13J 108.8 . . ?
C133 C132 H13J 108.8 . . ?
H13I C132 H13J 107.7 . . ?
C134 C133 C138 118.6(9) . . ?
C134 C133 C132 120.3(9) . . ?
C138 C133 C132 120.9(9) . . ?
C133 C134 C135 123.4(10) . . ?
C133 C134 H13K 118.3 . . ?
C135 C134 H13K 118.3 . . ?
C136 C135 C134 116.1(9) . . ?
C136 C135 C139 122.8(9) . . ?
C134 C135 C139 121.0(9) . . ?
C135 C136 C137 124.3(9) . . ?
C135 C136 H13L 117.9 . . ?
C137 C136 H13L 117.9 . . ?
C136 C137 C138 116.3(9) . . ?
C136 C137 C143 122.3(9) . . ?
C138 C137 C143 120.9(9) . . ?
O13 C138 C133 122.9(9) . . ?
O13 C138 C137 116.5(8) . . ?
C133 C138 C137 120.4(9) . . ?
C14C C139 C141 140(2) . . ?
C14C C139 C14A 109.9(10) . . ?
C141 C139 C14A 51.7(15) . . ?
C14C C139 C142 51.5(13) . . ?
C141 C139 C142 109.0(13) . . ?
C14A C139 C142 130.0(18) . . ?
C14C C139 C135 111.1(11) . . ?
C141 C139 C135 108.8(19) . . ?
C14A C139 C135 112.5(11) . . ?
C142 C139 C135 117.5(16) . . ?
C14C C139 C140 59.7(13) . . ?
C141 C139 C140 107.1(13) . . ?
C14A C139 C140 56.5(14) . . ?
C142 C139 C140 106.7(13) . . ?
C135 C139 C140 107.2(17) . . ?
C14C C139 C14B 108.0(10) . . ?
C141 C139 C14B 59.0(14) . . ?
C14A C139 C14B 107.0(9) . . ?
C142 C139 C14B 57.2(13) . . ?
C135 C139 C14B 108.2(11) . . ?
C140 C139 C14B 144.6(19) . . ?
C139 C140 H14A 109.5 . . ?
C139 C140 H14B 109.5 . . ?
H14A C140 H14B 109.5 . . ?
C139 C140 H14C 109.5 . . ?
H14A C140 H14C 109.5 . . ?
H14B C140 H14C 109.5 . . ?
C139 C141 H14Q 109.5 . . ?
C139 C141 H14R 109.5 . . ?
H14Q C141 H14R 109.5 . . ?
C139 C141 H14S 109.5 . . ?
H14Q C141 H14S 109.5 . . ?
H14R C141 H14S 109.5 . . ?
C139 C142 H14T 109.5 . . ?
C139 C142 H14U 109.5 . . ?
H14T C142 H14U 109.5 . . ?
C139 C142 H14V 109.5 . . ?
H14T C142 H14V 109.5 . . ?
H14U C142 H14V 109.5 . . ?
C139 C14A H14D 109.5 . . ?
C139 C14A H14E 109.5 . . ?
H14D C14A H14E 109.5 . . ?
C139 C14A H14F 109.5 . . ?
H14D C14A H14F 109.5 . . ?
H14E C14A H14F 109.5 . . ?
C139 C14B H14N 109.5 . . ?
C139 C14B H14O 109.5 . . ?
H14N C14B H14O 109.5 . . ?
C139 C14B H14P 109.5 . . ?
H14N C14B H14P 109.5 . . ?
H14O C14B H14P 109.5 . . ?
C139 C14C H14G 109.5 . . ?
C139 C14C H14H 109.5 . . ?
H14G C14C H14H 109.5 . . ?
C139 C14C H14I 109.5 . . ?
H14G C14C H14I 109.5 . . ?
H14H C14C H14I 109.5 . . ?
C137 C143 C144 112.7(8) . . ?
C137 C143 H14J 109.0 . . ?
C144 C143 H14J 109.0 . . ?
C137 C143 H14K 109.0 . . ?
C144 C143 H14K 109.0 . . ?
H14J C143 H14K 107.8 . . ?
C145 C144 C149 119.7(9) . . ?
C145 C144 C143 120.4(8) . . ?
C149 C144 C143 119.8(8) . . ?
C146 C145 C144 122.6(9) . . ?
C146 C145 H14L 118.7 . . ?
C144 C145 H14L 118.7 . . ?
C145 C146 C147 117.8(9) . . ?
C145 C146 C150 120.6(9) . . ?
C147 C146 C150 121.2(9) . . ?
C148 C147 C146 121.7(9) . . ?
C148 C147 H14M 119.2 . . ?
C146 C147 H14M 119.2 . . ?
C147 C148 C149 120.6(9) . . ?
C147 C148 C154 118.8(8) . . ?
C149 C148 C154 120.5(8) . . ?
O14 C149 C144 119.8(8) . . ?
O14 C149 C148 122.8(8) . . ?
C144 C149 C148 117.4(8) . . ?
C153 C150 C15B 115.4(15) . . ?
C153 C150 C146 112.3(9) . . ?
C15B C150 C146 112.0(13) . . ?
C153 C150 C151 118.6(14) . . ?
C15B C150 C151 80.8(16) . . ?
C146 C150 C151 114.1(13) . . ?
C153 C150 C152 97.9(15) . . ?
C15B C150 C152 26.3(12) . . ?
C146 C150 C152 104.8(14) . . ?
C151 C150 C152 106.6(16) . . ?
C153 C150 C15A 103.0(13) . . ?
C15B C150 C15A 106.7(15) . . ?
C146 C150 C15A 106.3(12) . . ?
C151 C150 C15A 26.2(11) . . ?
C152 C150 C15A 131.9(18) . . ?
C150 C151 H15Z 109.5 . . ?
C150 C151 H16Y 109.5 . . ?
H15Z C151 H16Y 109.5 . . ?
C150 C151 H16Z 109.5 . . ?
H15Z C151 H16Z 109.5 . . ?
H16Y C151 H16Z 109.5 . . ?
C150 C152 H17W 109.5 . . ?
C150 C152 H17X 109.5 . . ?
H17W C152 H17X 109.5 . . ?
C150 C152 H17Y 109.5 . . ?
H17W C152 H17Y 109.5 . . ?
H17X C152 H17Y 109.5 . . ?
C150 C15A H15B 109.5 . . ?
C150 C15A H15C 109.5 . . ?
H15B C15A H15C 109.5 . . ?
C150 C15A H15D 109.5 . . ?
H15B C15A H15D 109.5 . . ?
H15C C15A H15D 109.5 . . ?
C150 C15B H15E 109.5 . . ?
C150 C15B H15F 109.5 . . ?
H15E C15B H15F 109.5 . . ?
C150 C15B H15G 109.5 . . ?
H15E C15B H15G 109.5 . . ?
H15F C15B H15G 109.5 . . ?
C150 C153 H15H 109.5 . . ?
C150 C153 H15I 109.5 . . ?
H15H C153 H15I 109.5 . . ?
C150 C153 H15J 109.5 . . ?
H15H C153 H15J 109.5 . . ?
H15I C153 H15J 109.5 . . ?
C79 C154 C148 112.9(7) . . ?
C79 C154 H15K 109.0 . . ?
C148 C154 H15K 109.0 . . ?
C79 C154 H15L 109.0 . . ?
C148 C154 H15L 109.0 . . ?
H15K C154 H15L 107.8 . . ?
O18 C155 H15M 109.5 . . ?
O18 C155 H15N 109.5 . . ?
H15M C155 H15N 109.5 . . ?
O18 C155 H15O 109.5 . . ?
H15M C155 H15O 109.5 . . ?
H15N C155 H15O 109.5 . . ?
O18 C156 C157 107.8(8) . . ?
O18 C156 H15P 110.2 . . ?
C157 C156 H15P 110.2 . . ?
O18 C156 H15Q 110.2 . . ?
C157 C156 H15Q 110.2 . . ?
H15P C156 H15Q 108.5 . . ?
O17 C157 C156 113.1(9) . . ?
O17 C157 H15R 109.0 . . ?
C156 C157 H15R 109.0 . . ?
O17 C157 H15S 109.0 . . ?
C156 C157 H15S 109.0 . . ?
H15R C157 H15S 107.8 . . ?
O17 C158 H15T 109.5 . . ?
O17 C158 H15U 109.5 . . ?
H15T C158 H15U 109.5 . . ?
O17 C158 H15V 109.5 . . ?
H15T C158 H15V 109.5 . . ?
H15U C158 H15V 109.5 . . ?
O19 C159 H15W 109.5 . . ?
O19 C159 H15X 109.5 . . ?
H15W C159 H15X 109.5 . . ?
O19 C159 H15Y 109.5 . . ?
H15W C159 H15Y 109.5 . . ?
H15X C159 H15Y 109.5 . . ?
O19 C160 C161 108.8(8) . . ?
O19 C160 H16A 109.9 . . ?
C161 C160 H16A 109.9 . . ?
O19 C160 H16B 109.9 . . ?
C161 C160 H16B 109.9 . . ?
H16A C160 H16B 108.3 . . ?
O20 C161 C160 112.6(8) . . ?
O20 C161 H16C 109.1 . . ?
C160 C161 H16C 109.1 . . ?
O20 C161 H16D 109.1 . . ?
C160 C161 H16D 109.1 . . ?
H16C C161 H16D 107.8 . . ?
O20 C162 H16E 109.5 . . ?
O20 C162 H16F 109.5 . . ?
H16E C162 H16F 109.5 . . ?
O20 C162 H16G 109.5 . . ?
H16E C162 H16G 109.5 . . ?
H16F C162 H16G 109.5 . . ?
O21 C163 H16H 109.5 . . ?
O21 C163 H16I 109.5 . . ?
H16H C163 H16I 109.5 . . ?
O21 C163 H16J 109.5 . . ?
H16H C163 H16J 109.5 . . ?
H16I C163 H16J 109.5 . . ?
O21 C164 C165 115.8(16) . . ?
O21 C164 H16K 108.3 . . ?
C165 C164 H16K 108.3 . . ?
O21 C164 H16L 108.3 . . ?
C165 C164 H16L 108.3 . . ?
H16K C164 H16L 107.4 . . ?
O22 C165 C164 119(2) . . ?
O22 C165 H16M 107.7 . . ?
C164 C165 H16M 107.7 . . ?
O22 C165 H16X 107.7 . . ?
C164 C165 H16X 107.7 . . ?
H16M C165 H16X 107.1 . . ?
O23 C167 H16N 109.5 . . ?
O23 C167 H16O 109.5 . . ?
H16N C167 H16O 109.5 . . ?
O23 C167 H16P 109.5 . . ?
H16N C167 H16P 109.5 . . ?
H16O C167 H16P 109.5 . . ?
O23 C168 C169 108.8(11) . . ?
O23 C168 H16Q 109.9 . . ?
C169 C168 H16Q 109.9 . . ?
O23 C168 H16R 109.9 . . ?
C169 C168 H16R 109.9 . . ?
H16Q C168 H16R 108.3 . . ?
O24 C169 C168 107.2(11) . . ?
O24 C169 H16S 110.3 . . ?
C168 C169 H16S 110.3 . . ?
O24 C169 H16T 110.3 . . ?
C168 C169 H16T 110.3 . . ?
H16S C169 H16T 108.5 . . ?
O24 C170 H17A 109.5 . . ?
O24 C170 H17B 109.5 . . ?
H17A C170 H17B 109.5 . . ?
O24 C170 H17C 109.5 . . ?
H17A C170 H17C 109.5 . . ?
H17B C170 H17C 109.5 . . ?
O25 C171 H17D 109.5 . . ?
O25 C171 H17E 109.5 . . ?
H17D C171 H17E 109.5 . . ?
O25 C171 H17F 109.5 . . ?
H17D C171 H17F 109.5 . . ?
H17E C171 H17F 109.5 . . ?
O25 C172 C173 107.6(9) . . ?
O25 C172 H17G 110.2 . . ?
C173 C172 H17G 110.2 . . ?
O25 C172 H17H 110.2 . . ?
C173 C172 H17H 110.2 . . ?
H17G C172 H17H 108.5 . . ?
O26 C173 C172 111.7(10) . . ?
O26 C173 H17I 109.3 . . ?
C172 C173 H17I 109.3 . . ?
O26 C173 H17J 109.3 . . ?
C172 C173 H17J 109.3 . . ?
H17I C173 H17J 107.9 . . ?
O26 C174 H17K 109.5 . . ?
O26 C174 H17L 109.5 . . ?
H17K C174 H17L 109.5 . . ?
O26 C174 H17M 109.5 . . ?
H17K C174 H17M 109.5 . . ?
H17L C174 H17M 109.5 . . ?
C176 C175 H17N 109.5 . . ?
C176 C175 H17O 109.5 . . ?
H17N C175 H17O 109.5 . . ?
C176 C175 H17P 109.5 . . ?
H17N C175 H17P 109.5 . . ?
H17O C175 H17P 109.5 . . ?
C175 C176 C177 117.4(19) . . ?
C175 C176 H17Q 121.3 . . ?
C177 C176 H17Q 121.3 . . ?
C176 C177 C178 107.7(17) . . ?
C176 C177 H17R 110.2 . . ?
C178 C177 H17R 110.2 . . ?
C176 C177 H17S 110.2 . . ?
C178 C177 H17S 110.2 . . ?
H17R C177 H17S 108.5 . . ?
C179 C178 C177 108.0(17) . . ?
C179 C178 H17T 110.1 . . ?
C177 C178 H17T 110.1 . . ?
C179 C178 H17U 110.1 . . ?
C177 C178 H17U 110.1 . . ?
H17T C178 H17U 108.4 . . ?
C180 C179 C178 112.3(17) . . ?
C180 C179 H17V 123.8 . . ?
C178 C179 H17V 123.8 . . ?
C179 C180 H18A 109.5 . . ?
C179 C180 H18B 109.5 . . ?
H18A C180 H18B 109.5 . . ?
C179 C180 H18C 109.5 . . ?
H18A C180 H18C 109.5 . . ?
H18B C180 H18C 109.5 . . ?
C182 C181 H18D 109.5 . . ?
C182 C181 H18E 109.5 . . ?
H18D C181 H18E 109.5 . . ?
C182 C181 H18F 109.5 . . ?
H18D C181 H18F 109.5 . . ?
H18E C181 H18F 109.5 . . ?
C183 C182 C181 114.0(10) . . ?
C183 C182 H18G 123.0 . . ?
C181 C182 H18G 123.0 . . ?
C182 C183 C184 109.4(10) . . ?
C182 C183 H18H 109.8 . . ?
C184 C183 H18H 109.8 . . ?
C182 C183 H18I 109.8 . . ?
C184 C183 H18I 109.8 . . ?
H18H C183 H18I 108.2 . . ?
C185 C184 C183 110.0(10) . . ?
C185 C184 H18J 109.7 . . ?
C183 C184 H18J 109.7 . . ?
C185 C184 H18K 109.7 . . ?
C183 C184 H18K 109.7 . . ?
H18J C184 H18K 108.2 . . ?
C186 C185 C184 115.4(11) . . ?
C186 C185 H18L 122.3 . . ?
C184 C185 H18L 122.3 . . ?
C185 C186 H18M 109.5 . . ?
C185 C186 H18N 109.5 . . ?
H18M C186 H18N 109.5 . . ?
C185 C186 H18O 109.5 . . ?
H18M C186 H18O 109.5 . . ?
H18N C186 H18O 109.5 . . ?
O22 C166 H16U 109.5 . . ?
O22 C166 H16V 109.5 . . ?
H16U C166 H16V 109.5 . . ?
O22 C166 H16W 109.5 . . ?
H16U C166 H16W 109.5 . . ?
H16V C166 H16W 109.5 . . ?

loop_
_geom_bond_atom_site_label_1
_geom_bond_atom_site_label_2
_geom_bond_distance
_geom_bond_site_symmetry_2
_geom_bond_publ_flag
Bi4 O16 2.174(6) . ?
Bi4 O8 2.190(7) . ?
Bi4 O15 2.214(6) . ?
Bi4 O9 2.270(6) . ?
Bi4 Bi2 3.5162(6) . ?
Bi4 Bi1 3.6882(5) . ?
Bi4 Bi3 3.6928(5) . ?
O1 C1 1.374(10) . ?
O1 Bi1 2.188(6) . ?
C1 C2 1.405(13) . ?
C1 C6 1.407(13) . ?
Bi2 O15 2.180(6) . ?
Bi2 O3 2.209(6) . ?
Bi2 O16 2.220(6) . ?
Bi2 O2 2.251(6) . ?
Bi2 Bi3 3.6720(5) . ?
Bi2 Bi1 3.6821(5) . ?
O2 C17 1.364(11) . ?
O2 Bi1 2.439(6) . ?
C2 C3 1.400(13) . ?
C2 C77 1.511(13) . ?
Bi1 O14 2.151(6) . ?
Bi1 O15 2.172(6) . ?
Bi1 O8 2.655(6) . ?
O3 C28 1.369(11) . ?
O3 Bi3 2.622(6) . ?
C3 C4 1.392(14) . ?
C3 H3A 0.9500 . ?
Bi3 O4 2.157(6) . ?
Bi3 O16 2.174(6) . ?
Bi3 O10 2.194(6) . ?
Bi3 O9 2.459(7) . ?
O4 C39 1.372(11) . ?
C4 C5 1.375(14) . ?
C4 C7 1.525(13) . ?
O5 C50 1.396(12) . ?
O5 H5A 0.8400 . ?
C5 C6 1.388(13) . ?
C5 H5B 0.9500 . ?
O6 C61 1.355(12) . ?
O6 H6A 0.8400 . ?
C6 C11 1.517(13) . ?
O7 C72 1.364(11) . ?
O7 H7A 0.8400 . ?
C7 C8 1.500(15) . ?
C7 C9 1.539(13) . ?
C7 C10 1.545(13) . ?
O8 C78 1.381(11) . ?
C8 H8A 0.9800 . ?
C8 H8B 0.9800 . ?
C8 H8C 0.9800 . ?
O9 C94 1.377(11) . ?
C9 H9A 0.9800 . ?
C9 H9B 0.9800 . ?
C9 H9C 0.9800 . ?
O10 C105 1.391(10) . ?
C10 H10A 0.9800 . ?
C10 H10B 0.9800 . ?
C10 H10C 0.9800 . ?
O11 C116 1.393(11) . ?
O11 H11A 0.8400 . ?
C11 C12 1.506(13) . ?
C11 H11B 0.9900 . ?
C11 H11C 0.9900 . ?
O12 C127 1.373(11) . ?
O12 H12A 0.8400 . ?
C12 C17 1.372(13) . ?
C12 C13 1.410(13) . ?
C13 C14 1.393(14) . ?
C13 H13A 0.9500 . ?
O13 C138 1.375(12) . ?
O13 H13B 0.8400 . ?
C14 C15 1.401(13) . ?
C14 C18 1.533(14) . ?
O14 C149 1.344(11) . ?
C15 C16 1.388(14) . ?
C15 H15A 0.9500 . ?
C16 C17 1.433(14) . ?
C16 C22 1.506(13) . ?
O17 C157 1.423(12) . ?
O17 C158 1.441(12) . ?
C18 C20 1.525(15) . ?
C18 C21 1.528(15) . ?
C18 C19 1.532(16) . ?
O18 C155 1.429(13) . ?
O18 C156 1.429(12) . ?
C19 H19A 0.9800 . ?
C19 H19B 0.9800 . ?
C19 H19C 0.9800 . ?
O19 C160 1.408(12) . ?
O19 C159 1.418(13) . ?
C20 H20A 0.9800 . ?
C20 H20B 0.9800 . ?
C20 H20C 0.9800 . ?
O20 C162 1.415(11) . ?
O20 C161 1.443(11) . ?
C21 H21A 0.9800 . ?
C21 H21B 0.9800 . ?
C21 H21C 0.9800 . ?
O21 C164 1.364(16) . ?
O21 C163 1.406(18) . ?
C22 C23 1.517(13) . ?
C22 H22A 0.9900 . ?
C22 H22B 0.9900 . ?
O22 C165 1.23(3) . ?
O22 C166 1.36(3) . ?
C23 C24 1.387(13) . ?
C23 C28 1.395(13) . ?
O23 C168 1.399(15) . ?
O23 C167 1.420(14) . ?
C24 C25 1.376(15) . ?
C24 H24A 0.9500 . ?
O24 C170 1.407(16) . ?
O24 C169 1.423(16) . ?
C25 C26 1.388(14) . ?
C25 C29 1.548(15) . ?
O25 C172 1.410(13) . ?
O25 C171 1.424(13) . ?
C26 C27 1.394(13) . ?
C26 H26A 0.9500 . ?
O26 C174 1.399(15) . ?
O26 C173 1.410(15) . ?
C27 C28 1.419(13) . ?
C27 C33 1.493(13) . ?
C29 C31 1.505(19) . ?
C29 C30 1.534(17) . ?
C29 C32 1.536(18) . ?
C30 H30A 0.9800 . ?
C30 H30B 0.9800 . ?
C30 H30C 0.9800 . ?
C31 H31A 0.9800 . ?
C31 H31B 0.9800 . ?
C31 H31C 0.9800 . ?
C32 H32A 0.9800 . ?
C32 H32B 0.9800 . ?
C32 H32C 0.9800 . ?
C33 C34 1.495(13) . ?
C33 H33A 0.9900 . ?
C33 H33B 0.9900 . ?
C34 C35 1.405(14) . ?
C34 C39 1.415(13) . ?
C35 C36 1.398(13) . ?
C35 H35A 0.9500 . ?
C36 C37 1.399(14) . ?
C36 C40 1.538(14) . ?
C37 C38 1.384(13) . ?
C37 H37A 0.9500 . ?
C38 C39 1.419(13) . ?
C38 C44 1.513(13) . ?
C40 C41 1.523(15) . ?
C40 C43 1.524(16) . ?
C40 C42 1.526(16) . ?
C41 H41A 0.9800 . ?
C41 H41B 0.9800 . ?
C41 H41C 0.9800 . ?
C42 H42A 0.9800 . ?
C42 H42B 0.9800 . ?
C42 H42C 0.9800 . ?
C43 H43A 0.9800 . ?
C43 H43B 0.9800 . ?
C43 H43C 0.9800 . ?
C44 C45 1.517(13) . ?
C44 H44A 0.9900 . ?
C44 H44B 0.9900 . ?
C45 C46 1.377(12) . ?
C45 C50 1.405(14) . ?
C46 C47 1.395(14) . ?
C46 H46A 0.9500 . ?
C47 C48 1.400(14) . ?
C47 C51 1.529(14) . ?
C48 C49 1.364(14) . ?
C48 H48A 0.9500 . ?
C49 C50 1.378(14) . ?
C49 C55 1.541(14) . ?
C51 C53 1.520(16) . ?
C51 C52 1.526(15) . ?
C51 C54 1.547(16) . ?
C52 H52A 0.9800 . ?
C52 H52B 0.9800 . ?
C52 H52C 0.9800 . ?
C53 H53A 0.9800 . ?
C53 H53B 0.9800 . ?
C53 H53C 0.9800 . ?
C54 H54A 0.9800 . ?
C54 H54B 0.9800 . ?
C54 H54C 0.9800 . ?
C55 C56 1.494(14) . ?
C55 H55A 0.9900 . ?
C55 H55B 0.9900 . ?
C56 C57 1.389(14) . ?
C56 C61 1.410(14) . ?
C57 C58 1.379(13) . ?
C57 H57A 0.9500 . ?
C58 C59 1.407(15) . ?
C58 C62 1.541(15) . ?
C59 C60 1.390(14) . ?
C59 H59A 0.9500 . ?
C60 C61 1.389(14) . ?
C60 C66 1.515(14) . ?
C62 C64 1.497(16) . ?
C62 C65 1.531(19) . ?
C62 C63 1.533(18) . ?
C63 H63A 0.9800 . ?
C63 H63B 0.9800 . ?
C63 H63C 0.9800 . ?
C64 H64A 0.9800 . ?
C64 H64B 0.9800 . ?
C64 H64C 0.9800 . ?
C65 H65A 0.9800 . ?
C65 H65B 0.9800 . ?
C65 H65C 0.9800 . ?
C66 C67 1.531(13) . ?
C66 H66A 0.9900 . ?
C66 H66B 0.9900 . ?
C67 C68 1.388(13) . ?
C67 C72 1.400(13) . ?
C68 C69 1.384(14) . ?
C68 H68A 0.9500 . ?
C69 C70 1.406(14) . ?
C69 C73 1.530(13) . ?
C70 C71 1.449(14) . ?
C70 H70A 0.9500 . ?
C71 C72 1.376(13) . ?
C71 C77 1.450(14) . ?
C73 C74 1.515(15) . ?
C73 C76 1.537(15) . ?
C73 C75 1.541(15) . ?
C74 H74A 0.9800 . ?
C74 H74B 0.9800 . ?
C74 H74C 0.9800 . ?
C75 H75A 0.9800 . ?
C75 H75B 0.9800 . ?
C75 H75C 0.9800 . ?
C76 H76A 0.9800 . ?
C76 H76B 0.9800 . ?
C76 H76C 0.9800 . ?
C77 H77A 0.9900 . ?
C77 H77B 0.9900 . ?
C78 C83 1.409(12) . ?
C78 C79 1.417(13) . ?
C79 C80 1.381(13) . ?
C79 C154 1.495(13) . ?
C80 C81 1.401(14) . ?
C80 H80A 0.9500 . ?
C81 C82 1.402(14) . ?
C81 C84 1.526(14) . ?
C82 C83 1.389(13) . ?
C82 H82A 0.9500 . ?
C83 C88 1.515(13) . ?
C84 C86 1.526(17) . ?
C84 C87 1.529(16) . ?
C84 C85 1.537(16) . ?
C85 H85A 0.9800 . ?
C85 H85B 0.9800 . ?
C85 H85C 0.9800 . ?
C86 H86A 0.9800 . ?
C86 H86B 0.9800 . ?
C86 H86C 0.9800 . ?
C87 H87A 0.9800 . ?
C87 H87B 0.9800 . ?
C87 H87C 0.9800 . ?
C88 C89 1.500(13) . ?
C88 H88A 0.9900 . ?
C88 H88B 0.9900 . ?
C89 C94 1.380(13) . ?
C89 C90 1.399(13) . ?
C90 C91 1.380(14) . ?
C90 H90A 0.9500 . ?
C91 C92 1.404(14) . ?
C91 C95 1.530(14) . ?
C92 C93 1.398(14) . ?
C92 H92A 0.9500 . ?
C93 C94 1.421(13) . ?
C93 C99 1.492(14) . ?
C95 C98 1.524(16) . ?
C95 C96 1.534(17) . ?
C95 C97 1.547(16) . ?
C96 H96A 0.9800 . ?
C96 H96B 0.9800 . ?
C96 H96C 0.9800 . ?
C97 H97A 0.9800 . ?
C97 H97B 0.9800 . ?
C97 H97C 0.9800 . ?
C98 H98A 0.9800 . ?
C98 H98B 0.9800 . ?
C98 H98C 0.9800 . ?
C99 C100 1.519(12) . ?
C99 H99A 0.9900 . ?
C99 H99B 0.9900 . ?
C100 C101 1.388(13) . ?
C100 C105 1.405(13) . ?
C101 C102 1.423(13) . ?
C101 H10D 0.9500 . ?
C102 C103 1.390(13) . ?
C102 C106 1.542(13) . ?
C103 C104 1.375(13) . ?
C103 H10E 0.9500 . ?
C104 C105 1.408(12) . ?
C104 C110 1.503(13) . ?
C106 C109 1.497(14) . ?
C106 C107 1.511(14) . ?
C106 C108 1.529(14) . ?
C107 H10F 0.9800 . ?
C107 H10G 0.9800 . ?
C107 H10H 0.9800 . ?
C108 H10I 0.9800 . ?
C108 H10J 0.9800 . ?
C108 H10K 0.9800 . ?
C109 H10L 0.9800 . ?
C109 H10M 0.9800 . ?
C109 H10N 0.9800 . ?
C110 C111 1.525(13) . ?
C110 H11D 0.9900 . ?
C110 H11E 0.9900 . ?
C111 C112 1.387(12) . ?
C111 C116 1.405(13) . ?
C112 C113 1.419(14) . ?
C112 H11F 0.9500 . ?
C113 C114 1.336(14) . ?
C113 C117 1.533(14) . ?
C114 C115 1.383(13) . ?
C114 H11G 0.9500 . ?
C115 C116 1.366(14) . ?
C115 C121 1.526(13) . ?
C117 C119 1.542(15) . ?
C117 C120 1.542(16) . ?
C117 C118 1.543(15) . ?
C118 H11H 0.9800 . ?
C118 H11I 0.9800 . ?
C118 H11J 0.9800 . ?
C119 H11K 0.9800 . ?
C119 H11L 0.9800 . ?
C119 H11M 0.9800 . ?
C120 H12B 0.9800 . ?
C120 H12C 0.9800 . ?
C120 H12D 0.9800 . ?
C121 C122 1.505(14) . ?
C121 H12E 0.9900 . ?
C121 H12F 0.9900 . ?
C122 C123 1.388(14) . ?
C122 C127 1.394(13) . ?
C123 C124 1.398(14) . ?
C123 H12G 0.9500 . ?
C124 C125 1.404(13) . ?
C124 C128 1.533(14) . ?
C125 C126 1.360(14) . ?
C125 H12H 0.9500 . ?
C126 C127 1.385(14) . ?
C126 C132 1.524(13) . ?
C128 C129 1.520(16) . ?
C128 C130 1.534(15) . ?
C128 C131 1.536(17) . ?
C129 H12I 0.9800 . ?
C129 H12J 0.9800 . ?
C129 H12K 0.9800 . ?
C130 H13C 0.9800 . ?
C130 H13D 0.9800 . ?
C130 H13E 0.9800 . ?
C131 H13F 0.9800 . ?
C131 H13G 0.9800 . ?
C131 H13H 0.9800 . ?
C132 C133 1.524(14) . ?
C132 H13I 0.9900 . ?
C132 H13J 0.9900 . ?
C133 C134 1.375(14) . ?
C133 C138 1.395(14) . ?
C134 C135 1.382(14) . ?
C134 H13K 0.9500 . ?
C135 C136 1.381(14) . ?
C135 C139 1.532(14) . ?
C136 C137 1.395(13) . ?
C136 H13L 0.9500 . ?
C137 C138 1.419(14) . ?
C137 C143 1.459(13) . ?
C139 C14C 1.513(15) . ?
C139 C141 1.523(17) . ?
C139 C14A 1.525(14) . ?
C139 C142 1.530(16) . ?
C139 C140 1.551(17) . ?
C139 C14B 1.553(14) . ?
C140 H14A 0.9800 . ?
C140 H14B 0.9800 . ?
C140 H14C 0.9800 . ?
C141 H14Q 0.9800 . ?
C141 H14R 0.9800 . ?
C141 H14S 0.9800 . ?
C142 H14T 0.9800 . ?
C142 H14U 0.9800 . ?
C142 H14V 0.9800 . ?
C14A H14D 0.9800 . ?
C14A H14E 0.9800 . ?
C14A H14F 0.9800 . ?
C14B H14N 0.9800 . ?
C14B H14O 0.9800 . ?
C14B H14P 0.9800 . ?
C14C H14G 0.9800 . ?
C14C H14H 0.9800 . ?
C14C H14I 0.9800 . ?
C143 C144 1.545(13) . ?
C143 H14J 0.9900 . ?
C143 H14K 0.9900 . ?
C144 C145 1.388(13) . ?
C144 C149 1.415(13) . ?
C145 C146 1.381(14) . ?
C145 H14L 0.9500 . ?
C146 C147 1.390(14) . ?
C146 C150 1.533(14) . ?
C147 C148 1.380(13) . ?
C147 H14M 0.9500 . ?
C148 C149 1.424(12) . ?
C148 C154 1.514(12) . ?
C150 C153 1.493(15) . ?
C150 C15B 1.528(16) . ?
C150 C151 1.537(16) . ?
C150 C152 1.554(17) . ?
C150 C15A 1.556(16) . ?
C151 H15Z 0.9800 . ?
C151 H16Y 0.9800 . ?
C151 H16Z 0.9800 . ?
C152 H17W 0.9800 . ?
C152 H17X 0.9800 . ?
C152 H17Y 0.9800 . ?
C15A H15B 0.9800 . ?
C15A H15C 0.9800 . ?
C15A H15D 0.9800 . ?
C15B H15E 0.9800 . ?
C15B H15F 0.9800 . ?
C15B H15G 0.9800 . ?
C153 H15H 0.9800 . ?
C153 H15I 0.9800 . ?
C153 H15J 0.9800 . ?
C154 H15K 0.9900 . ?
C154 H15L 0.9900 . ?
C155 H15M 0.9800 . ?
C155 H15N 0.9800 . ?
C155 H15O 0.9800 . ?
C156 C157 1.511(15) . ?
C156 H15P 0.9900 . ?
C156 H15Q 0.9900 . ?
C157 H15R 0.9900 . ?
C157 H15S 0.9900 . ?
C158 H15T 0.9800 . ?
C158 H15U 0.9800 . ?
C158 H15V 0.9800 . ?
C159 H15W 0.9800 . ?
C159 H15X 0.9800 . ?
C159 H15Y 0.9800 . ?
C160 C161 1.510(14) . ?
C160 H16A 0.9900 . ?
C160 H16B 0.9900 . ?
C161 H16C 0.9900 . ?
C161 H16D 0.9900 . ?
C162 H16E 0.9800 . ?
C162 H16F 0.9800 . ?
C162 H16G 0.9800 . ?
C163 H16H 0.9800 . ?
C163 H16I 0.9800 . ?
C163 H16J 0.9800 . ?
C164 C165 1.47(3) . ?
C164 H16K 0.9900 . ?
C164 H16L 0.9900 . ?
C165 H16M 0.9900 . ?
C165 H16X 0.9900 . ?
C167 H16N 0.9800 . ?
C167 H16O 0.9800 . ?
C167 H16P 0.9800 . ?
C168 C169 1.503(18) . ?
C168 H16Q 0.9900 . ?
C168 H16R 0.9900 . ?
C169 H16S 0.9900 . ?
C169 H16T 0.9900 . ?
C170 H17A 0.9800 . ?
C170 H17B 0.9800 . ?
C170 H17C 0.9800 . ?
C171 H17D 0.9800 . ?
C171 H17E 0.9800 . ?
C171 H17F 0.9800 . ?
C172 C173 1.489(16) . ?
C172 H17G 0.9900 . ?
C172 H17H 0.9900 . ?
C173 H17I 0.9900 . ?
C173 H17J 0.9900 . ?
C174 H17K 0.9800 . ?
C174 H17L 0.9800 . ?
C174 H17M 0.9800 . ?
C175 C176 1.29(3) . ?
C175 H17N 0.9800 . ?
C175 H17O 0.9800 . ?
C175 H17P 0.9800 . ?
C176 C177 1.38(2) . ?
C176 H17Q 0.9500 . ?
C177 C178 1.44(3) . ?
C177 H17R 0.9900 . ?
C177 H17S 0.9900 . ?
C178 C179 1.43(3) . ?
C178 H17T 0.9900 . ?
C178 H17U 0.9900 . ?
C179 C180 1.39(3) . ?
C179 H17V 0.9500 . ?
C180 H18A 0.9800 . ?
C180 H18B 0.9800 . ?
C180 H18C 0.9800 . ?
C181 C182 1.407(15) . ?
C181 H18D 0.9800 . ?
C181 H18E 0.9800 . ?
C181 H18F 0.9800 . ?
C182 C183 1.394(14) . ?
C182 H18G 0.9500 . ?
C183 C184 1.482(16) . ?
C183 H18H 0.9900 . ?
C183 H18I 0.9900 . ?
C184 C185 1.411(15) . ?
C184 H18J 0.9900 . ?
C184 H18K 0.9900 . ?
C185 C186 1.377(15) . ?
C185 H18L 0.9500 . ?
C186 H18M 0.9800 . ?
C186 H18N 0.9800 . ?
C186 H18O 0.9800 . ?
C166 H16U 0.9800 . ?
C166 H16V 0.9800 . ?
C166 H16W 0.9800 . ?
